data_4125667
loop_
_publ_author_name
'Sigwalt, David'
'\<Sekutor, Marina'
'Cao, Liping'
'Zavalij, Peter Y.'
'Hosta\<s, Ji\<r\'i'
'Ajani, Haresh'
'Hobza, Pavel'
'Mlinari\'c-Majerski, Kata'
'Glaser, Robert'
'Isaacs, Lyle'

_publ_section_title
;
 Unraveling the Structure-Affinity Relationship between Cucurbit[n]urils
 (n = 7, 8) and Cationic Diamondoids.
;
_journal_issue 8
_journal_name_full 'Journal of the American Chemical Society'
_journal_page_first 3249
_journal_page_last 3258
_journal_paper_doi 10.1021/jacs.7b00056
_journal_volume 139
_journal_year 2017
_chemical_formula_moiety '[(C42 H42 N28 O14), (C26 H48 N2 O2)], I2, 17(H2 O)'
_chemical_formula_sum 'C68 H124 I2 N30 O33'
_chemical_formula_weight 2143.76
_chemical_name_systematic 'CB7 diadamandate bis(anime dimethyl butylhydroxide iodide)'
_space_group_crystal_system orthorhombic
_space_group_IT_number 61
_space_group_name_Hall '-P 2ac 2ab'
_space_group_name_H-M_alt 'P b c a'
_symmetry_cell_setting orthorhombic
_symmetry_space_group_name_Hall '-P 2ac 2ab'
_symmetry_space_group_name_H-M 'P b c a'
_atom_sites_solution_hydrogens mixed
_atom_sites_solution_primary direct
_atom_sites_solution_secondary difmap
_audit_creation_method 'SHELXL-2014 & ZCIF'
_cell_angle_alpha 90
_cell_angle_beta 90
_cell_angle_gamma 90
_cell_formula_units_Z 16
_cell_length_a 24.202(2)
_cell_length_b 31.566(3)
_cell_length_c 42.811(4)
_cell_measurement_reflns_used 72081
_cell_measurement_temperature 150(2)
_cell_measurement_theta_max 23.6
_cell_measurement_theta_min 2.3
_cell_volume 32706(5)
_computing_cell_refinement Apex2
_computing_data_collection 'Apex2 (Bruker, 2010)'
_computing_data_reduction 'Apex2, Saint'
_computing_molecular_graphics 'XSHEL (Bruker, 2004)'
_computing_publication_material 'Apex2, SHELXL-2014, Platon (Spek, 1990)'
_computing_structure_refinement 'ShelXL-2014 (Sheldrick, 2014)'
_computing_structure_solution 'ShelXS-97 (Sheldrick, 2008)'
_diffrn_ambient_temperature 150(2)
_diffrn_detector 'CCD area detector'
_diffrn_detector_area_resol_mean 8.333
_diffrn_measured_fraction_theta_full 0.998
_diffrn_measured_fraction_theta_max 0.998
_diffrn_measurement_device_type 'Bruker Smart Apex II CCD'
_diffrn_measurement_method '\f and \w scans'
_diffrn_measurement_specimen_support 'MiTeGen loop'
_diffrn_orient_matrix_type standard
_diffrn_orient_matrix_UB_11 0.0248978
_diffrn_orient_matrix_UB_12 -0.0034801
_diffrn_orient_matrix_UB_13 -0.0184694
_diffrn_orient_matrix_UB_21 -0.0024681
_diffrn_orient_matrix_UB_22 -0.0314884
_diffrn_orient_matrix_UB_23 0.0021574
_diffrn_orient_matrix_UB_31 -0.0328842
_diffrn_orient_matrix_UB_32 -0.0002604
_diffrn_orient_matrix_UB_33 -0.0141388
_diffrn_radiation_monochromator graphite
_diffrn_radiation_type MoK\a
_diffrn_radiation_wavelength 0.71073
_diffrn_reflns_av_R_equivalents 0.0510
_diffrn_reflns_av_unetI/netI 0.0274
_diffrn_reflns_Laue_measured_fraction_full 0.998
_diffrn_reflns_Laue_measured_fraction_max 0.998
_diffrn_reflns_limit_h_max 28
_diffrn_reflns_limit_h_min -28
_diffrn_reflns_limit_k_max 36
_diffrn_reflns_limit_k_min -37
_diffrn_reflns_limit_l_max 50
_diffrn_reflns_limit_l_min -50
_diffrn_reflns_number 314461
_diffrn_reflns_point_group_measured_fraction_full 0.998
_diffrn_reflns_point_group_measured_fraction_max 0.998
_diffrn_reflns_theta_full 25.000
_diffrn_reflns_theta_max 25.000
_diffrn_reflns_theta_min 1.603
_diffrn_source 'sealed tube'
_exptl_absorpt_coefficient_mu 0.880
_exptl_absorpt_correction_T_max 0.912
_exptl_absorpt_correction_T_min 0.785
_exptl_absorpt_correction_type multi-scan
_exptl_absorpt_process_details 'SADABS (Sheldrick, 2008)'
_exptl_crystal_colour yellow
_exptl_crystal_density_diffrn 1.741
_exptl_crystal_density_method 'not measured'
_exptl_crystal_description prism
_exptl_crystal_F_000 17792
_exptl_crystal_id CB7.diadaNMe2C4H8OH
_exptl_crystal_size_max 0.47
_exptl_crystal_size_mid 0.37
_exptl_crystal_size_min 0.105
_refine_diff_density_max 0.037
_refine_diff_density_min -0.040
_refine_diff_density_rms 0.003
_refine_ls_extinction_method none
_refine_ls_goodness_of_fit_ref 0.928
_refine_ls_hydrogen_treatment constr
_refine_ls_matrix_type full
_refine_ls_number_parameters 2127
_refine_ls_number_reflns 28760
_refine_ls_number_restraints 601
_refine_ls_restrained_S_all 0.947
_refine_ls_R_factor_all 0.1175
_refine_ls_R_factor_gt 0.0936
_refine_ls_shift/su_max 0.030
_refine_ls_shift/su_mean 0.000
_refine_ls_structure_factor_coef Fsqd
_refine_ls_weighting_details 'w=1/[\s^2^(Fo^2^)+(0.0100P)^2^+0.3300P] where P=(Fo^2^+2Fc^2^)/3'
_refine_ls_weighting_scheme calc
_refine_ls_wR_factor_gt 0.1789
_refine_ls_wR_factor_ref 0.1932
_reflns_Friedel_coverage 0.000
_reflns_number_gt 21949
_reflns_number_total 28760
_reflns_threshold_expression 'I > 2\s(I)'
_cod_data_source_file ja7b00056_si_006.cif
_cod_data_source_block 2765
_cod_original_sg_symbol_H-M Pbca
_cod_database_code 4125667
_shelx_shelxl_version_number 2014/7
_shelx_space_group_comment
;
The symmetry employed for this shelxl refinement is uniquely defined
by the following loop, which should always be used as a source of
symmetry information in preference to the above space-group names.
They are only intended as comments.
;
_shelx_estimated_absorpt_t_min 0.683
_shelx_estimated_absorpt_t_max 0.913

loop_
_space_group_symop_operation_xyz
'x, y, z'
'-x+1/2, -y, z+1/2'
'-x, y+1/2, -z+1/2'
'x+1/2, -y+1/2, -z'
'-x, -y, -z'
'x-1/2, y, -z-1/2'
'x, -y-1/2, z-1/2'
'-x-1/2, y-1/2, z'

loop_
_atom_site_label
_atom_site_type_symbol
_atom_site_fract_x
_atom_site_fract_y
_atom_site_fract_z
_atom_site_U_iso_or_equiv
_atom_site_adp_type
_atom_site_occupancy
_atom_site_site_symmetry_order
_atom_site_calc_flag
_atom_site_refinement_flags_posn
_atom_site_refinement_flags_adp
I1 I 0.11940(2) 0.96225(2) 0.62615(2) 0.06287(16) Uani 1 1 d . .
O1A O 0.2354(5) 0.8024(3) 0.4121(2) 0.191(5) Uani 1 1 d D U
H1A H 0.2284 0.8284 0.4116 0.286 Uiso 1 1 calc R U
C2A C 0.2292(6) 0.7834(3) 0.3787(3) 0.128(4) Uani 1 1 d D U
H2A1 H 0.2590 0.7932 0.3646 0.153 Uiso 1 1 calc R U
H2A2 H 0.1928 0.7904 0.3694 0.153 Uiso 1 1 calc R U
C3A C 0.2345(5) 0.7340(3) 0.3865(3) 0.125(4) Uani 1 1 d D U
H3A1 H 0.2737 0.7261 0.3897 0.150 Uiso 1 1 calc R U
H3A2 H 0.2132 0.7268 0.4054 0.150 Uiso 1 1 calc R U
C4A C 0.2098(4) 0.7105(3) 0.3566(2) 0.103(3) Uani 1 1 d D U
H4A1 H 0.1693 0.7147 0.3558 0.123 Uiso 1 1 calc R U
H4A2 H 0.2260 0.7227 0.3374 0.123 Uiso 1 1 calc R U
C5A C 0.2231(4) 0.6625(3) 0.3583(2) 0.087(3) Uani 1 1 d D U
H5A1 H 0.2632 0.6588 0.3549 0.105 Uiso 1 1 calc R U
H5A2 H 0.2145 0.6524 0.3796 0.105 Uiso 1 1 calc R U
N6A N 0.1931(2) 0.6350(2) 0.33544(14) 0.0629(15) Uani 1 1 d . U
C7A C 0.1354(3) 0.6314(3) 0.3469(3) 0.103(3) Uani 1 1 d . U
H7A1 H 0.1353 0.6174 0.3674 0.154 Uiso 1 1 calc R U
H7A2 H 0.1136 0.6145 0.3322 0.154 Uiso 1 1 calc R U
H7A3 H 0.1192 0.6597 0.3489 0.154 Uiso 1 1 calc R U
C8A C 0.1920(5) 0.6564(4) 0.3043(2) 0.114(4) Uani 1 1 d . U
H8A1 H 0.1735 0.6380 0.2891 0.171 Uiso 1 1 calc R U
H8A2 H 0.2299 0.6620 0.2974 0.171 Uiso 1 1 calc R U
H8A3 H 0.1718 0.6832 0.3060 0.171 Uiso 1 1 calc R U
C9A C 0.2210(3) 0.5897(2) 0.33311(16) 0.0567(16) Uani 1 1 d . U
C10A C 0.1850(4) 0.5603(3) 0.3152(3) 0.093(3) Uani 1 1 d . U
H10A H 0.1781 0.5720 0.2941 0.112 Uiso 1 1 calc R U
H10B H 0.1490 0.5572 0.3259 0.112 Uiso 1 1 calc R U
C11A C 0.2314(5) 0.5722(3) 0.3649(2) 0.095(3) Uani 1 1 d . U
H11A H 0.1960 0.5691 0.3762 0.114 Uiso 1 1 calc R U
H11B H 0.2553 0.5918 0.3768 0.114 Uiso 1 1 calc R U
C12A C 0.2753(4) 0.5943(3) 0.3155(2) 0.084(2) Uani 1 1 d . U
H12A H 0.3001 0.6141 0.3267 0.100 Uiso 1 1 calc R U
H12B H 0.2685 0.6057 0.2943 0.100 Uiso 1 1 calc R U
C13A C 0.2129(4) 0.5169(3) 0.3124(2) 0.089(2) Uani 1 1 d . U
H13A H 0.1885 0.4975 0.3001 0.106 Uiso 1 1 calc R U
C14A C 0.2220(4) 0.4988(3) 0.3440(3) 0.092(2) Uani 1 1 d . U
H14A H 0.1859 0.4964 0.3553 0.110 Uiso 1 1 calc R U
C15A C 0.2604(5) 0.5279(3) 0.3618(2) 0.095(2) Uani 1 1 d . U
H15A H 0.2677 0.5160 0.3831 0.114 Uiso 1 1 calc R U
C16A C 0.3134(4) 0.5327(3) 0.3445(2) 0.086(2) Uani 1 1 d . U
H16A H 0.3380 0.5527 0.3561 0.103 Uiso 1 1 calc R U
C17A C 0.3029(4) 0.5495(3) 0.3132(2) 0.083(2) Uani 1 1 d . U
H17A H 0.3389 0.5522 0.3019 0.099 Uiso 1 1 calc R U
C18A C 0.2676(4) 0.5214(3) 0.29593(19) 0.082(2) Uani 1 1 d . U
H18A H 0.2613 0.5334 0.2746 0.098 Uiso 1 1 calc R U
C19A C 0.2498(4) 0.4545(3) 0.3421(3) 0.100(3) Uani 1 1 d . U
H19A H 0.2556 0.4433 0.3634 0.120 Uiso 1 1 calc R U
H19B H 0.2254 0.4347 0.3307 0.120 Uiso 1 1 calc R U
C20A C 0.3422(4) 0.4892(3) 0.3418(3) 0.092(3) Uani 1 1 d . U
H20A H 0.3770 0.4922 0.3299 0.110 Uiso 1 1 calc R U
H20B H 0.3513 0.4785 0.3629 0.110 Uiso 1 1 calc R U
C21A C 0.2945(4) 0.4768(3) 0.2927(2) 0.087(2) Uani 1 1 d . U
H21A H 0.2698 0.4579 0.2807 0.105 Uiso 1 1 calc R U
H21B H 0.3299 0.4791 0.2813 0.105 Uiso 1 1 calc R U
C22A C 0.3049(3) 0.4578(2) 0.32542(17) 0.0598(16) Uani 1 1 d . U
N23A N 0.3332(3) 0.4127(2) 0.32261(16) 0.0722(16) Uani 1 1 d . U
C24A C 0.3370(6) 0.3918(4) 0.3526(3) 0.132(4) Uani 1 1 d . U
H24A H 0.2997 0.3853 0.3602 0.199 Uiso 1 1 calc R U
H24B H 0.3556 0.4105 0.3675 0.199 Uiso 1 1 calc R U
H24C H 0.3581 0.3655 0.3504 0.199 Uiso 1 1 calc R U
C25A C 0.3025(6) 0.3846(4) 0.3012(3) 0.144(5) Uani 1 1 d . U
H25A H 0.3110 0.3550 0.3061 0.217 Uiso 1 1 calc DR U
H25B H 0.3135 0.3907 0.2796 0.217 Uiso 1 1 calc R U
H25C H 0.2628 0.3896 0.3036 0.217 Uiso 1 1 calc R U
C26A C 0.3913(5) 0.4172(4) 0.3096(3) 0.140(4) Uani 1 1 d D U
H26A H 0.4166 0.4256 0.3267 0.168 Uiso 1 1 calc R U
H26B H 0.3916 0.4400 0.2937 0.168 Uiso 1 1 calc R U
C27A C 0.4128(6) 0.3755(5) 0.2944(4) 0.218(7) Uani 1 1 d D U
H27A H 0.3835 0.3647 0.2804 0.262 Uiso 1 1 calc DR U
H27B H 0.4177 0.3544 0.3113 0.262 Uiso 1 1 calc R U
C28A C 0.4698(6) 0.3779(7) 0.2747(4) 0.240(7) Uani 1 1 d D U
H28A H 0.4666 0.3971 0.2565 0.288 Uiso 1 1 calc R U
H28B H 0.4819 0.3495 0.2676 0.288 Uiso 1 1 calc R U
C29A C 0.5114(7) 0.3971(8) 0.3013(5) 0.278(9) Uani 1 1 d D U
H29A H 0.5101 0.4285 0.3020 0.334 Uiso 1 1 calc R U
H29B H 0.5034 0.3855 0.3223 0.334 Uiso 1 1 calc R U
O30A O 0.5679(6) 0.3803(5) 0.2879(3) 0.246(6) Uani 1 1 d D U
H30A H 0.5863 0.3691 0.3023 0.369 Uiso 1 1 calc R U
N30A N 0.4137(3) 0.6313(2) 0.28265(19) 0.077(2) Uani 1 1 d . .
C31A C 0.4489(3) 0.6032(2) 0.2644(2) 0.068(2) Uani 1 1 d . .
H31A H 0.4842 0.6176 0.2585 0.082 Uiso 1 1 calc R U
N32A N 0.4591(2) 0.5622(2) 0.27799(15) 0.0620(15) Uani 1 1 d . .
C33A C 0.3651(3) 0.6411(2) 0.2674(2) 0.066(2) Uani 1 1 d . .
O33A O 0.3310(2) 0.66689(17) 0.27536(15) 0.0778(16) Uani 1 1 d . .
C34A C 0.4372(3) 0.5305(2) 0.26064(18) 0.0568(18) Uani 1 1 d . .
O34A O 0.4435(2) 0.49238(17) 0.26518(12) 0.0630(13) Uani 1 1 d . .
N35A N 0.3628(3) 0.6167(2) 0.24075(16) 0.0668(17) Uani 1 1 d . .
C36A C 0.4137(3) 0.5931(3) 0.23520(19) 0.065(2) Uani 1 1 d . .
H36A H 0.4324 0.6028 0.2156 0.078 Uiso 1 1 calc R U
N37A N 0.4086(2) 0.54768(19) 0.23609(15) 0.0609(15) Uani 1 1 d . .
C38A C 0.3218(3) 0.6239(3) 0.21700(19) 0.073(2) Uani 1 1 d . .
H38A H 0.3406 0.6279 0.1967 0.088 Uiso 1 1 calc R U
H38B H 0.3017 0.6504 0.2219 0.088 Uiso 1 1 calc R U
C39A C 0.3862(3) 0.5228(3) 0.21133(18) 0.0631(19) Uani 1 1 d . .
H39A H 0.4020 0.4939 0.2124 0.076 Uiso 1 1 calc R U
H39B H 0.3972 0.5355 0.1911 0.076 Uiso 1 1 calc R U
N40A N 0.2818(2) 0.5893(2) 0.21404(14) 0.0639(17) Uani 1 1 d . .
C41A C 0.2917(3) 0.5511(3) 0.19684(17) 0.063(2) Uani 1 1 d . .
H41A H 0.3060 0.5574 0.1754 0.076 Uiso 1 1 calc R U
N42A N 0.3256(2) 0.5199(2) 0.21255(14) 0.0593(15) Uani 1 1 d . .
C43A C 0.2282(3) 0.5932(3) 0.22418(17) 0.066(2) Uani 1 1 d . .
O43A O 0.2083(2) 0.6235(2) 0.23765(13) 0.0778(17) Uani 1 1 d . .
C44A C 0.3002(3) 0.4818(3) 0.21518(16) 0.0594(19) Uani 1 1 d . .
O44A O 0.3204(2) 0.44801(18) 0.22310(12) 0.0665(13) Uani 1 1 d . .
N45A N 0.2007(3) 0.5567(3) 0.21552(14) 0.0712(19) Uani 1 1 d . .
C46A C 0.2344(3) 0.5300(3) 0.19556(16) 0.067(2) Uani 1 1 d . .
H46A H 0.2196 0.5289 0.1738 0.081 Uiso 1 1 calc R U
N47A N 0.2448(2) 0.4886(2) 0.20767(14) 0.0648(17) Uani 1 1 d . .
C48A C 0.1404(3) 0.5548(3) 0.21566(17) 0.077(3) Uani 1 1 d . .
H48A H 0.1255 0.5829 0.2216 0.093 Uiso 1 1 calc R U
H48B H 0.1272 0.5483 0.1943 0.093 Uiso 1 1 calc R U
C49A C 0.2056(3) 0.4536(3) 0.20562(19) 0.080(3) Uani 1 1 d . .
H49A H 0.1872 0.4544 0.1850 0.096 Uiso 1 1 calc R U
H49B H 0.2259 0.4265 0.2072 0.096 Uiso 1 1 calc R U
N50A N 0.1192(3) 0.5234(3) 0.23690(15) 0.0742(19) Uani 1 1 d . .
C51A C 0.1139(3) 0.4796(3) 0.22821(19) 0.077(3) Uani 1 1 d . .
H51A H 0.0960 0.4767 0.2073 0.093 Uiso 1 1 calc R U
N52A N 0.1641(3) 0.4551(3) 0.22985(16) 0.0732(19) Uani 1 1 d . .
C53A C 0.0848(3) 0.5338(3) 0.26147(17) 0.068(2) Uani 1 1 d . .
O53A O 0.0749(2) 0.5691(2) 0.27092(13) 0.0765(16) Uani 1 1 d . .
C54A C 0.1617(4) 0.4251(3) 0.2526(2) 0.079(3) Uani 1 1 d . .
O54A O 0.1966(3) 0.3980(2) 0.25803(15) 0.0845(17) Uani 1 1 d . .
N55A N 0.0635(3) 0.4971(3) 0.27279(15) 0.076(2) Uani 1 1 d . .
C56A C 0.0770(3) 0.4613(3) 0.2542(2) 0.082(3) Uani 1 1 d . .
H56A H 0.0432 0.4472 0.2456 0.099 Uiso 1 1 calc R U
N57A N 0.1141(3) 0.4305(3) 0.26990(17) 0.083(2) Uani 1 1 d . .
C58A C 0.0224(3) 0.4960(3) 0.29772(17) 0.073(2) Uani 1 1 d . .
H58A H 0.0075 0.5249 0.3008 0.088 Uiso 1 1 calc R U
H58B H -0.0085 0.4775 0.2912 0.088 Uiso 1 1 calc R U
C59A C 0.0942(4) 0.3987(3) 0.2908(2) 0.093(3) Uani 1 1 d . .
H59A H 0.1189 0.3737 0.2897 0.111 Uiso 1 1 calc R U
H59B H 0.0570 0.3896 0.2840 0.111 Uiso 1 1 calc R U
N60A N 0.0443(3) 0.4808(2) 0.32700(15) 0.0682(17) Uani 1 1 d . .
C61A C 0.0451(3) 0.4360(3) 0.33584(19) 0.077(2) Uani 1 1 d . .
H61A H 0.0091 0.4217 0.3313 0.093 Uiso 1 1 calc R U
N62A N 0.0912(3) 0.4131(2) 0.32310(17) 0.0755(19) Uani 1 1 d . .
C63A C 0.0524(3) 0.5071(3) 0.35235(18) 0.0620(19) Uani 1 1 d . .
O63A O 0.0501(2) 0.5456(2) 0.35120(12) 0.0701(14) Uani 1 1 d . .
C64A C 0.1243(4) 0.3967(3) 0.3460(2) 0.077(3) Uani 1 1 d . .
O64A O 0.1635(3) 0.37173(19) 0.34285(16) 0.0887(19) Uani 1 1 d . .
N65A N 0.0637(3) 0.4828(2) 0.37764(14) 0.0640(16) Uani 1 1 d . .
C66A C 0.0576(3) 0.4379(3) 0.37155(19) 0.068(2) Uani 1 1 d . .
H66A H 0.0270 0.4251 0.3842 0.082 Uiso 1 1 calc R U
N67A N 0.1082(3) 0.4137(2) 0.37426(17) 0.0715(18) Uani 1 1 d . .
C68A C 0.0666(3) 0.5012(3) 0.40859(17) 0.066(2) Uani 1 1 d . .
H68A H 0.0546 0.5311 0.4075 0.080 Uiso 1 1 calc R U
H68B H 0.0406 0.4860 0.4225 0.080 Uiso 1 1 calc R U
C69A C 0.1282(4) 0.3984(3) 0.4038(2) 0.079(2) Uani 1 1 d . .
H69A H 0.1499 0.3723 0.4003 0.095 Uiso 1 1 calc R U
H69B H 0.0961 0.3908 0.4171 0.095 Uiso 1 1 calc R U
N70A N 0.1210(3) 0.4995(2) 0.42201(14) 0.0637(16) Uani 1 1 d . .
C71A C 0.1408(3) 0.4628(3) 0.43916(18) 0.070(2) Uani 1 1 d . .
H71A H 0.1125 0.4525 0.4545 0.084 Uiso 1 1 calc R U
N72A N 0.1620(3) 0.4285(2) 0.42047(16) 0.0701(17) Uani 1 1 d . .
C73A C 0.1484(3) 0.5360(3) 0.43016(16) 0.0613(19) Uani 1 1 d . .
O73A O 0.1351(2) 0.57171(18) 0.42242(12) 0.0673(14) Uani 1 1 d . .
C74A C 0.2177(4) 0.4231(3) 0.42444(18) 0.070(2) Uani 1 1 d . .
O74A O 0.2464(3) 0.39478(18) 0.41284(13) 0.0778(16) Uani 1 1 d . .
N75A N 0.1931(3) 0.5244(2) 0.44749(15) 0.0718(18) Uani 1 1 d . .
C76A C 0.1930(4) 0.4809(3) 0.45621(18) 0.074(2) Uani 1 1 d . .
H76A H 0.1902 0.4775 0.4794 0.089 Uiso 1 1 calc R U
N77A N 0.2367(3) 0.4545(2) 0.44319(16) 0.079(2) Uani 1 1 d . .
C78A C 0.2269(4) 0.5562(3) 0.4635(2) 0.081(3) Uani 1 1 d . .
H78A H 0.2295 0.5489 0.4860 0.097 Uiso 1 1 calc R U
H78B H 0.2087 0.5842 0.4619 0.097 Uiso 1 1 calc R U
C79A C 0.2925(4) 0.4549(3) 0.4565(2) 0.095(3) Uani 1 1 d . .
H79A H 0.2895 0.4565 0.4796 0.114 Uiso 1 1 calc R U
H79B H 0.3110 0.4279 0.4513 0.114 Uiso 1 1 calc R U
N80A N 0.2832(3) 0.5590(3) 0.45028(16) 0.0755(19) Uani 1 1 d . .
C81A C 0.3276(4) 0.5306(3) 0.4600(2) 0.080(3) Uani 1 1 d . .
H81A H 0.3300 0.5285 0.4833 0.096 Uiso 1 1 calc R U
N82A N 0.3270(3) 0.4898(3) 0.44579(18) 0.082(2) Uani 1 1 d . .
C83A C 0.3027(4) 0.5942(3) 0.4362(2) 0.078(3) Uani 1 1 d . .
O83A O 0.2749(2) 0.6258(2) 0.42912(14) 0.0788(16) Uani 1 1 d . .
C84A C 0.3727(4) 0.4823(4) 0.4272(2) 0.086(3) Uani 1 1 d . .
O84A O 0.3857(3) 0.4489(2) 0.41506(14) 0.092(2) Uani 1 1 d . .
N85A N 0.3581(3) 0.5900(3) 0.43147(18) 0.080(2) Uani 1 1 d . .
C86A C 0.3794(4) 0.5518(3) 0.4461(2) 0.083(3) Uani 1 1 d . .
H86A H 0.4069 0.5588 0.4627 0.100 Uiso 1 1 calc R U
N87A N 0.4006(3) 0.5200(3) 0.42492(16) 0.081(2) Uani 1 1 d . .
C88A C 0.3920(4) 0.6240(3) 0.4194(2) 0.093(3) Uani 1 1 d . .
H88A H 0.4237 0.6284 0.4337 0.112 Uiso 1 1 calc R U
H88B H 0.3700 0.6505 0.4192 0.112 Uiso 1 1 calc R U
C89A C 0.4558(4) 0.5228(4) 0.4107(2) 0.093(3) Uani 1 1 d . .
H89A H 0.4816 0.5354 0.4261 0.111 Uiso 1 1 calc R U
H89B H 0.4689 0.4939 0.4059 0.111 Uiso 1 1 calc R U
N90A N 0.4129(3) 0.6160(3) 0.38796(18) 0.081(2) Uani 1 1 d . .
C91A C 0.4631(3) 0.5926(3) 0.3826(2) 0.088(3) Uani 1 1 d . .
H91A H 0.4934 0.6022 0.3968 0.105 Uiso 1 1 calc R U
N92A N 0.4573(3) 0.5474(3) 0.38297(16) 0.076(2) Uani 1 1 d . .
C93A C 0.3967(3) 0.6407(3) 0.3631(2) 0.077(2) Uani 1 1 d . .
O93A O 0.3594(2) 0.66611(18) 0.36240(16) 0.0823(17) Uani 1 1 d . .
C94A C 0.4705(3) 0.5291(3) 0.3547(2) 0.070(2) Uani 1 1 d . .
O94A O 0.4752(2) 0.4917(2) 0.34935(13) 0.0721(15) Uani 1 1 d . .
N95A N 0.4310(3) 0.6303(2) 0.33817(19) 0.078(2) Uani 1 1 d . .
C96A C 0.4761(3) 0.6027(3) 0.3479(2) 0.080(3) Uani 1 1 d . .
H96A H 0.5126 0.6172 0.3458 0.097 Uiso 1 1 calc R U
N97A N 0.4769(2) 0.5617(2) 0.33321(16) 0.0677(17) Uani 1 1 d . .
C98A C 0.4319(4) 0.6545(3) 0.3098(2) 0.081(3) Uani 1 1 d . .
H98A H 0.4700 0.6647 0.3061 0.098 Uiso 1 1 calc R U
H98B H 0.4080 0.6797 0.3125 0.098 Uiso 1 1 calc R U
C99A C 0.4990(3) 0.5545(3) 0.3027(2) 0.072(2) Uani 1 1 d . .
H99A H 0.5119 0.5248 0.3013 0.086 Uiso 1 1 calc R U
H99B H 0.5313 0.5732 0.2996 0.086 Uiso 1 1 calc R U
O1B O 0.4390(5) 0.7762(4) 0.3548(2) 0.203(5) Uani 1 1 d D U
H1B H 0.4536 0.8001 0.3572 0.304 Uiso 1 1 calc R U
C2B C 0.3881(5) 0.7721(5) 0.3767(2) 0.135(4) Uani 1 1 d D U
H2B1 H 0.3678 0.7455 0.3726 0.162 Uiso 1 1 calc R U
H2B2 H 0.3626 0.7963 0.3738 0.162 Uiso 1 1 calc R U
C3B C 0.4137(4) 0.7721(5) 0.4112(2) 0.136(4) Uani 1 1 d D U
H3B1 H 0.4443 0.7514 0.4130 0.163 Uiso 1 1 calc R U
H3B2 H 0.4273 0.8005 0.4170 0.163 Uiso 1 1 calc R U
C4B C 0.3622(4) 0.7585(3) 0.43210(18) 0.088(3) Uani 1 1 d D U
H4B1 H 0.3312 0.7782 0.4281 0.105 Uiso 1 1 calc R U
H4B2 H 0.3501 0.7297 0.4259 0.105 Uiso 1 1 calc R U
C5B C 0.3753(4) 0.7585(3) 0.46713(18) 0.088(3) Uani 1 1 d D U
H5B1 H 0.4095 0.7419 0.4705 0.105 Uiso 1 1 calc R U
H5B2 H 0.3830 0.7880 0.4737 0.105 Uiso 1 1 calc R U
N6B N 0.3310(2) 0.7410(2) 0.48753(15) 0.0619(14) Uani 1 1 d . U
C7B C 0.2796(4) 0.7653(4) 0.4823(2) 0.110(4) Uani 1 1 d . U
H7B1 H 0.2499 0.7535 0.4951 0.164 Uiso 1 1 calc R U
H7B2 H 0.2693 0.7635 0.4602 0.164 Uiso 1 1 calc R U
H7B3 H 0.2856 0.7950 0.4880 0.164 Uiso 1 1 calc R U
C8B C 0.3215(5) 0.6958(3) 0.4785(2) 0.110(4) Uani 1 1 d . U
H8B1 H 0.2960 0.6826 0.4935 0.165 Uiso 1 1 calc R U
H8B2 H 0.3567 0.6805 0.4787 0.165 Uiso 1 1 calc R U
H8B3 H 0.3054 0.6946 0.4575 0.165 Uiso 1 1 calc R U
C9B C 0.3490(3) 0.7434(2) 0.52277(16) 0.0539(15) Uani 1 1 d . U
C10B C 0.3038(3) 0.7258(3) 0.5440(2) 0.080(2) Uani 1 1 d . U
H10C H 0.2964 0.6959 0.5385 0.096 Uiso 1 1 calc R U
H10D H 0.2693 0.7421 0.5407 0.096 Uiso 1 1 calc R U
C11B C 0.3998(3) 0.7158(3) 0.52838(19) 0.075(2) Uani 1 1 d . U
H11C H 0.4305 0.7253 0.5148 0.090 Uiso 1 1 calc R U
H11D H 0.3912 0.6859 0.5231 0.090 Uiso 1 1 calc R U
C12B C 0.3586(4) 0.7887(2) 0.5326(2) 0.081(2) Uani 1 1 d . U
H12C H 0.3242 0.8052 0.5294 0.097 Uiso 1 1 calc R U
H12D H 0.3878 0.8013 0.5194 0.097 Uiso 1 1 calc R U
C13B C 0.3214(3) 0.7287(3) 0.5790(2) 0.078(2) Uani 1 1 d . U
H13B H 0.2908 0.7173 0.5923 0.093 Uiso 1 1 calc R U
C14B C 0.3712(4) 0.7031(3) 0.58425(19) 0.0735(19) Uani 1 1 d . U
H14B H 0.3631 0.6730 0.5786 0.088 Uiso 1 1 calc R U
C15B C 0.4173(3) 0.7192(3) 0.56376(19) 0.075(2) Uani 1 1 d . U
H15B H 0.4512 0.7019 0.5674 0.090 Uiso 1 1 calc R U
C16B C 0.4291(4) 0.7650(3) 0.5718(2) 0.082(2) Uani 1 1 d . U
H16B H 0.4591 0.7762 0.5580 0.099 Uiso 1 1 calc R U
C17B C 0.3761(4) 0.7913(3) 0.5673(2) 0.081(2) Uani 1 1 d . U
H17B H 0.3831 0.8215 0.5732 0.098 Uiso 1 1 calc R U
C18B C 0.3315(4) 0.7731(3) 0.5877(2) 0.077(2) Uani 1 1 d . U
H18B H 0.2968 0.7896 0.5844 0.093 Uiso 1 1 calc R U
C19B C 0.3483(4) 0.7764(3) 0.6225(2) 0.081(2) Uani 1 1 d . U
H19C H 0.3542 0.8065 0.6283 0.098 Uiso 1 1 calc R U
H19D H 0.3187 0.7648 0.6359 0.098 Uiso 1 1 calc R U
C20B C 0.3889(4) 0.7050(3) 0.6189(2) 0.078(2) Uani 1 1 d . U
H20C H 0.3587 0.6943 0.6324 0.094 Uiso 1 1 calc R U
H20D H 0.4219 0.6870 0.6223 0.094 Uiso 1 1 calc R U
C21B C 0.4473(4) 0.7682(4) 0.6066(2) 0.095(3) Uani 1 1 d . U
H21C H 0.4816 0.7518 0.6098 0.114 Uiso 1 1 calc R U
H21D H 0.4548 0.7981 0.6120 0.114 Uiso 1 1 calc R U
C22B C 0.4022(3) 0.7510(2) 0.62731(17) 0.0588(16) Uani 1 1 d . U
N23B N 0.4203(3) 0.7546(2) 0.66238(15) 0.0692(16) Uani 1 1 d . U
C24B C 0.4756(5) 0.7356(5) 0.6673(3) 0.147(5) Uani 1 1 d . U
H24D H 0.4778 0.7085 0.6562 0.221 Uiso 1 1 calc R U
H24E H 0.4817 0.7310 0.6896 0.221 Uiso 1 1 calc R U
H24F H 0.5040 0.7549 0.6592 0.221 Uiso 1 1 calc R U
C25B C 0.4238(6) 0.7988(3) 0.6730(3) 0.127(4) Uani 1 1 d . U
H25D H 0.4439 0.8156 0.6574 0.190 Uiso 1 1 calc R U
H25E H 0.4434 0.7999 0.6930 0.190 Uiso 1 1 calc R U
H25F H 0.3865 0.8103 0.6756 0.190 Uiso 1 1 calc R U
C26B C 0.3806(5) 0.7327(4) 0.6841(2) 0.117(3) Uani 1 1 d D U
H26C H 0.3840 0.7019 0.6804 0.140 Uiso 1 1 calc R U
H26D H 0.3428 0.7410 0.6777 0.140 Uiso 1 1 calc R U
C27B C 0.3855(6) 0.7403(4) 0.7198(2) 0.127(4) Uani 1 1 d D U
H27C H 0.3698 0.7684 0.7249 0.153 Uiso 1 1 calc R U
H27D H 0.4250 0.7406 0.7257 0.153 Uiso 1 1 calc R U
C28B C 0.3542(6) 0.7048(4) 0.7399(3) 0.170(5) Uani 1 1 d D U
H28C H 0.3749 0.6778 0.7394 0.204 Uiso 1 1 calc R U
H28D H 0.3166 0.6999 0.7316 0.204 Uiso 1 1 calc R U
C29B C 0.3516(6) 0.7234(6) 0.7747(3) 0.189(6) Uani 1 1 d D U
H29C H 0.3387 0.7532 0.7746 0.227 Uiso 1 1 calc R U
H29D H 0.3262 0.7064 0.7878 0.227 Uiso 1 1 calc R U
O30B O 0.4132(6) 0.7204(4) 0.7876(3) 0.218(5) Uani 1 1 d D U
H30B H 0.4125 0.7152 0.8069 0.327 Uiso 1 1 calc R U
N30B N 0.5262(3) 0.6404(2) 0.52210(14) 0.0646(16) Uani 1 1 d . .
C31B C 0.5439(3) 0.6188(2) 0.54996(17) 0.067(2) Uani 1 1 d . .
H31B H 0.5777 0.6014 0.5460 0.080 Uiso 1 1 calc R U
N32B N 0.5508(3) 0.6457(2) 0.57688(14) 0.0651(17) Uani 1 1 d . .
C33B C 0.4739(3) 0.6283(2) 0.51319(18) 0.064(2) Uani 1 1 d . .
O33B O 0.4513(2) 0.63803(17) 0.48855(11) 0.0651(14) Uani 1 1 d . .
C34B C 0.5182(3) 0.6336(3) 0.60150(18) 0.066(2) Uani 1 1 d . .
O34B O 0.5204(2) 0.64732(18) 0.62823(11) 0.0708(15) Uani 1 1 d . .
N35B N 0.4523(3) 0.6030(2) 0.53629(14) 0.0645(16) Uani 1 1 d . .
C36B C 0.4943(4) 0.5907(3) 0.55901(18) 0.073(2) Uani 1 1 d . .
H36B H 0.5035 0.5599 0.5574 0.088 Uiso 1 1 calc R U
N37B N 0.4824(3) 0.6030(2) 0.59076(15) 0.0705(18) Uani 1 1 d . .
C38B C 0.4023(4) 0.5792(2) 0.53137(18) 0.070(2) Uani 1 1 d . .
H38C H 0.4111 0.5486 0.5326 0.084 Uiso 1 1 calc R U
H38D H 0.3885 0.5850 0.5100 0.084 Uiso 1 1 calc R U
C39B C 0.4479(4) 0.5787(3) 0.61176(19) 0.075(2) Uani 1 1 d . .
H39C H 0.4592 0.5847 0.6335 0.091 Uiso 1 1 calc R U
H39D H 0.4538 0.5482 0.6078 0.091 Uiso 1 1 calc R U
N40B N 0.3592(3) 0.58855(19) 0.55350(14) 0.0631(16) Uani 1 1 d . .
C41B C 0.3563(4) 0.5683(2) 0.58377(18) 0.070(2) Uani 1 1 d . .
H41B H 0.3644 0.5374 0.5822 0.084 Uiso 1 1 calc R U
N42B N 0.3891(3) 0.5883(2) 0.60827(14) 0.0700(18) Uani 1 1 d . .
C43B C 0.3078(3) 0.6019(2) 0.54345(17) 0.0593(18) Uani 1 1 d . .
O43B O 0.2967(2) 0.61402(17) 0.51728(11) 0.0651(13) Uani 1 1 d . .
C44B C 0.3572(4) 0.6034(2) 0.63216(18) 0.069(2) Uani 1 1 d . .
O44B O 0.3740(3) 0.61756(18) 0.65720(12) 0.0795(16) Uani 1 1 d . .
N45B N 0.2720(3) 0.5987(2) 0.56831(14) 0.0649(16) Uani 1 1 d . .
C46B C 0.2967(4) 0.5763(2) 0.59466(18) 0.072(2) Uani 1 1 d . .
H46B H 0.2769 0.5491 0.5990 0.086 Uiso 1 1 calc R U
N47B N 0.3034(3) 0.6011(2) 0.62284(15) 0.0703(18) Uani 1 1 d . .
C48B C 0.2129(3) 0.6035(3) 0.56434(18) 0.068(2) Uani 1 1 d . .
H48C H 0.2043 0.6043 0.5417 0.081 Uiso 1 1 calc R U
H48D H 0.1941 0.5785 0.5733 0.081 Uiso 1 1 calc R U
C49B C 0.2585(4) 0.6132(3) 0.64315(18) 0.077(2) Uani 1 1 d . .
H49C H 0.2736 0.6200 0.6640 0.092 Uiso 1 1 calc R U
H49D H 0.2332 0.5888 0.6456 0.092 Uiso 1 1 calc R U
N50B N 0.1914(3) 0.6410(2) 0.57878(15) 0.0708(18) Uani 1 1 d . .
C51B C 0.1794(4) 0.6453(3) 0.61183(18) 0.072(2) Uani 1 1 d . .
H51B H 0.1543 0.6222 0.6192 0.087 Uiso 1 1 calc R U
N52B N 0.2272(3) 0.6492(2) 0.63197(15) 0.0702(18) Uani 1 1 d . .
C53B C 0.1778(3) 0.6761(3) 0.56196(18) 0.0616(19) Uani 1 1 d . .
O53B O 0.1814(2) 0.68113(16) 0.53411(11) 0.0615(13) Uani 1 1 d . .
C54B C 0.2270(4) 0.6866(3) 0.64827(18) 0.069(2) Uani 1 1 d . .
O54B O 0.2593(2) 0.69589(19) 0.66917(12) 0.0744(15) Uani 1 1 d . .
N55B N 0.1563(2) 0.7056(2) 0.58291(15) 0.0659(17) Uani 1 1 d . .
C56B C 0.1516(3) 0.6888(3) 0.61450(18) 0.071(2) Uani 1 1 d . .
H56B H 0.1122 0.6863 0.6212 0.085 Uiso 1 1 calc R U
N57B N 0.1842(3) 0.7104(2) 0.63747(15) 0.0706(18) Uani 1 1 d . .
C58B C 0.1289(3) 0.7433(3) 0.5724(2) 0.069(2) Uani 1 1 d . .
H58C H 0.0919 0.7446 0.5821 0.083 Uiso 1 1 calc R U
H58D H 0.1236 0.7414 0.5495 0.083 Uiso 1 1 calc R U
C59B C 0.1689(4) 0.7503(3) 0.6519(2) 0.079(2) Uani 1 1 d . .
H59C H 0.1283 0.7510 0.6547 0.095 Uiso 1 1 calc R U
H59D H 0.1859 0.7518 0.6730 0.095 Uiso 1 1 calc R U
N60B N 0.1581(2) 0.7819(2) 0.57937(16) 0.0682(18) Uani 1 1 d . .
C61B C 0.1539(3) 0.8042(3) 0.60900(19) 0.069(2) Uani 1 1 d . .
H61B H 0.1144 0.8082 0.6152 0.083 Uiso 1 1 calc R U
N62B N 0.1856(3) 0.7868(2) 0.63428(16) 0.0701(18) Uani 1 1 d . .
C63B C 0.1798(3) 0.8070(3) 0.55652(19) 0.0603(19) Uani 1 1 d . .
O63B O 0.1820(2) 0.79817(17) 0.52860(13) 0.0683(14) Uani 1 1 d . .
C64B C 0.2253(3) 0.8148(3) 0.64513(19) 0.064(2) Uani 1 1 d . .
O64B O 0.2536(2) 0.8108(2) 0.66814(12) 0.0752(16) Uani 1 1 d . .
N65B N 0.1977(3) 0.8434(2) 0.57017(15) 0.0656(17) Uani 1 1 d . .
C66B C 0.1817(3) 0.8466(3) 0.60228(19) 0.072(2) Uani 1 1 d . .
H66B H 0.1556 0.8708 0.6057 0.086 Uiso 1 1 calc R U
N67B N 0.2272(2) 0.8477(2) 0.62436(15) 0.0637(16) Uani 1 1 d . .
C68B C 0.2136(3) 0.8797(3) 0.5514(2) 0.074(2) Uani 1 1 d . .
H68C H 0.1911 0.9044 0.5578 0.088 Uiso 1 1 calc R U
H68D H 0.2054 0.8737 0.5292 0.088 Uiso 1 1 calc R U
C69B C 0.2591(3) 0.8858(3) 0.63090(19) 0.072(2) Uani 1 1 d . .
H69C H 0.2338 0.9104 0.6310 0.086 Uiso 1 1 calc R U
H69D H 0.2754 0.8833 0.6520 0.086 Uiso 1 1 calc R U
N70B N 0.2721(3) 0.8905(2) 0.55444(17) 0.0726(19) Uani 1 1 d . .
C71B C 0.2936(3) 0.9158(2) 0.5800(2) 0.068(2) Uani 1 1 d . .
H71B H 0.2706 0.9416 0.5835 0.082 Uiso 1 1 calc R U
N72B N 0.3029(2) 0.8935(2) 0.60854(16) 0.0657(17) Uani 1 1 d . .
C73B C 0.3076(4) 0.8896(2) 0.5296(2) 0.073(2) Uani 1 1 d . .
O73B O 0.2982(2) 0.87560(18) 0.50325(14) 0.0791(16) Uani 1 1 d . .
C74B C 0.3576(3) 0.8954(2) 0.61763(19) 0.0580(18) Uani 1 1 d . .
O74B O 0.37537(19) 0.88443(16) 0.64302(12) 0.0606(12) Uani 1 1 d . .
N75B N 0.3570(3) 0.90684(19) 0.53871(15) 0.0642(16) Uani 1 1 d . .
C76B C 0.3530(3) 0.9278(2) 0.56889(18) 0.064(2) Uani 1 1 d . .
H76B H 0.3576 0.9592 0.5669 0.077 Uiso 1 1 calc R U
N77B N 0.3879(3) 0.91055(19) 0.59326(15) 0.0604(15) Uani 1 1 d . .
C78B C 0.4020(4) 0.9143(2) 0.5175(2) 0.072(2) Uani 1 1 d . .
H78C H 0.4118 0.9447 0.5182 0.087 Uiso 1 1 calc R U
H78D H 0.3897 0.9076 0.4960 0.087 Uiso 1 1 calc R U
C79B C 0.4453(3) 0.9240(2) 0.59675(19) 0.0634(19) Uani 1 1 d . .
H79C H 0.4486 0.9539 0.5901 0.076 Uiso 1 1 calc R U
H79D H 0.4555 0.9225 0.6191 0.076 Uiso 1 1 calc R U
N80B N 0.4512(3) 0.88928(19) 0.52462(14) 0.0609(15) Uani 1 1 d . .
C81B C 0.4947(3) 0.9046(3) 0.54620(18) 0.066(2) Uani 1 1 d . .
H81B H 0.5056 0.9345 0.5415 0.079 Uiso 1 1 calc R U
N82B N 0.4836(2) 0.89860(19) 0.57893(14) 0.0591(15) Uani 1 1 d . .
C83B C 0.4720(3) 0.8600(2) 0.50391(16) 0.0596(18) Uani 1 1 d . .
O83B O 0.4485(2) 0.84719(17) 0.48084(11) 0.0691(14) Uani 1 1 d . .
C84B C 0.5165(3) 0.8680(2) 0.59220(17) 0.0560(17) Uani 1 1 d . .
O84B O 0.51681(19) 0.85790(16) 0.61964(11) 0.0591(12) Uani 1 1 d . .
N85B N 0.5231(3) 0.8475(2) 0.51373(14) 0.0610(15) Uani 1 1 d . .
C86B C 0.5425(3) 0.8735(2) 0.53986(17) 0.0609(18) Uani 1 1 d . .
H86B H 0.5773 0.8889 0.5344 0.073 Uiso 1 1 calc R U
N87B N 0.5481(2) 0.8504(2) 0.56893(14) 0.0581(15) Uani 1 1 d . .
C88B C 0.5586(3) 0.8196(3) 0.49618(17) 0.065(2) Uani 1 1 d . .
H88C H 0.5429 0.8160 0.4750 0.078 Uiso 1 1 calc R U
H88D H 0.5952 0.8333 0.4939 0.078 Uiso 1 1 calc R U
C89B C 0.5966(3) 0.8257(3) 0.57630(18) 0.065(2) Uani 1 1 d . .
H89C H 0.6294 0.8400 0.5673 0.078 Uiso 1 1 calc R U
H89D H 0.6013 0.8250 0.5993 0.078 Uiso 1 1 calc R U
N90B N 0.5662(2) 0.7786(2) 0.50987(13) 0.0590(15) Uani 1 1 d . .
C91B C 0.6091(3) 0.7700(3) 0.53330(17) 0.064(2) Uani 1 1 d . .
H91B H 0.6458 0.7817 0.5269 0.077 Uiso 1 1 calc R U
N92B N 0.5943(3) 0.7829(2) 0.56472(14) 0.0644(16) Uani 1 1 d . .
C93B C 0.5461(3) 0.7424(3) 0.49729(16) 0.0569(18) Uani 1 1 d . .
O93B O 0.51364(19) 0.74011(17) 0.47515(11) 0.0595(12) Uani 1 1 d . .
C94B C 0.5907(3) 0.7488(3) 0.58476(17) 0.063(2) Uani 1 1 d . .
O94B O 0.5838(2) 0.75102(19) 0.61296(11) 0.0696(14) Uani 1 1 d . .
N95B N 0.5682(2) 0.7086(2) 0.51280(14) 0.0636(16) Uani 1 1 d . .
C96B C 0.6102(3) 0.7210(3) 0.53526(16) 0.066(2) Uani 1 1 d . .
H96B H 0.6473 0.7093 0.5296 0.079 Uiso 1 1 calc R U
N97B N 0.5965(2) 0.7127(2) 0.56736(14) 0.0636(16) Uani 1 1 d . .
C98B C 0.5618(3) 0.6649(3) 0.50247(17) 0.068(2) Uani 1 1 d . .
H98C H 0.5468 0.6648 0.4810 0.081 Uiso 1 1 calc R U
H98D H 0.5987 0.6513 0.5019 0.081 Uiso 1 1 calc R U
C99B C 0.6001(3) 0.6711(3) 0.58150(19) 0.074(2) Uani 1 1 d . .
H99C H 0.6067 0.6744 0.6042 0.089 Uiso 1 1 calc R U
H99D H 0.6322 0.6559 0.5725 0.089 Uiso 1 1 calc R U
O1W O 0.4284(2) 0.3912(2) 0.56715(15) 0.0880(18) Uani 1 1 d . U
O2W O 0.5082(2) 0.6188(2) 0.18394(14) 0.0899(19) Uani 1 1 d . U
O3W O 0.5162(3) 0.6843(2) 0.42208(14) 0.104(2) Uani 1 1 d . U
O4W O 0.5146(4) 0.7086(3) 0.36154(18) 0.141(3) Uani 1 1 d . U
O5W O 0.4998(5) 0.8437(4) 0.3699(4) 0.220(6) Uani 1 1 d . U
O6W O 0.6976(4) 0.8410(3) 0.5282(2) 0.091(4) Uani 0.672(17) 1 d . .

loop_
_atom_site_aniso_label
_atom_site_aniso_U_11
_atom_site_aniso_U_22
_atom_site_aniso_U_33
_atom_site_aniso_U_23
_atom_site_aniso_U_13
_atom_site_aniso_U_12
I1 0.0572(3) 0.0703(3) 0.0611(3) 0.0007(2) 0.0000(2) 0.0052(2)
O1A 0.211(10) 0.172(8) 0.189(9) -0.030(7) -0.061(8) 0.042(8)
C2A 0.122(7) 0.102(6) 0.160(8) -0.020(6) -0.012(7) 0.001(6)
C3A 0.123(7) 0.112(6) 0.141(8) -0.009(5) -0.024(6) -0.008(6)
C4A 0.091(6) 0.095(5) 0.122(7) -0.021(5) 0.007(5) 0.008(5)
C5A 0.079(5) 0.086(5) 0.097(6) -0.010(4) -0.012(5) 0.000(4)
N6A 0.051(3) 0.078(4) 0.060(3) -0.010(3) 0.003(3) 0.008(3)
C7A 0.057(5) 0.100(7) 0.151(9) -0.036(6) 0.023(5) 0.002(5)
C8A 0.151(9) 0.121(8) 0.071(5) 0.010(5) 0.011(6) 0.073(7)
C9A 0.047(3) 0.071(4) 0.051(3) -0.008(3) -0.001(3) 0.004(3)
C10A 0.071(5) 0.090(5) 0.119(6) -0.027(5) -0.025(5) 0.009(4)
C11A 0.124(6) 0.097(5) 0.062(4) -0.002(4) 0.001(4) 0.021(5)
C12A 0.065(4) 0.085(5) 0.100(6) 0.006(4) 0.020(4) 0.012(4)
C13A 0.072(4) 0.083(5) 0.111(5) -0.025(4) -0.027(4) -0.003(4)
C14A 0.075(5) 0.079(5) 0.121(6) 0.006(4) 0.047(4) -0.005(4)
C15A 0.133(6) 0.097(5) 0.055(4) -0.003(4) -0.001(4) 0.018(5)
C16A 0.065(4) 0.086(5) 0.106(5) -0.015(4) -0.034(4) -0.001(4)
C17A 0.061(4) 0.086(5) 0.100(5) 0.011(4) 0.022(4) 0.009(3)
C18A 0.103(5) 0.090(5) 0.053(4) 0.001(4) -0.003(4) 0.029(4)
C19A 0.095(5) 0.083(5) 0.121(6) 0.008(5) 0.038(5) -0.001(4)
C20A 0.080(5) 0.083(5) 0.113(6) 0.000(4) -0.034(5) 0.007(4)
C21A 0.100(6) 0.091(5) 0.071(4) 0.006(4) -0.003(4) 0.022(4)
C22A 0.056(4) 0.066(4) 0.057(4) 0.006(3) -0.001(3) 0.002(3)
N23A 0.078(4) 0.072(4) 0.066(4) 0.008(3) 0.000(3) 0.006(3)
C24A 0.192(11) 0.115(8) 0.090(6) 0.033(6) 0.016(6) 0.057(8)
C25A 0.152(9) 0.105(8) 0.176(10) -0.055(8) -0.053(9) 0.027(7)
C26A 0.115(6) 0.132(7) 0.172(8) 0.032(6) 0.029(6) 0.011(6)
C27A 0.202(8) 0.217(10) 0.237(11) -0.016(8) 0.049(8) 0.060(8)
C28A 0.205(8) 0.261(12) 0.254(11) -0.006(9) 0.045(7) 0.006(8)
C29A 0.250(10) 0.313(13) 0.270(13) 0.011(9) 0.011(8) -0.004(9)
O30A 0.239(10) 0.279(14) 0.221(12) 0.038(11) -0.045(9) 0.044(11)
N30A 0.049(4) 0.066(4) 0.114(6) -0.010(4) 0.005(4) -0.002(3)
C31A 0.045(4) 0.063(5) 0.096(6) 0.012(4) 0.016(4) -0.008(3)
N32A 0.055(4) 0.063(4) 0.067(4) 0.005(3) 0.009(3) -0.002(3)
C33A 0.055(4) 0.050(4) 0.094(6) 0.005(4) 0.012(4) -0.004(4)
O33A 0.069(3) 0.059(3) 0.105(4) 0.000(3) 0.015(3) 0.009(3)
C34A 0.041(3) 0.059(4) 0.071(5) 0.007(4) 0.013(3) 0.006(3)
O34A 0.051(3) 0.066(3) 0.072(3) 0.007(3) 0.007(2) 0.007(2)
N35A 0.056(4) 0.067(4) 0.077(4) 0.010(3) 0.011(3) 0.008(3)
C36A 0.050(4) 0.071(5) 0.074(5) 0.011(4) 0.009(4) 0.001(4)
N37A 0.045(3) 0.062(4) 0.075(4) 0.006(3) 0.001(3) 0.008(3)
C38A 0.059(5) 0.086(6) 0.074(5) 0.026(4) 0.016(4) 0.020(4)
C39A 0.041(4) 0.076(5) 0.072(5) 0.009(4) 0.010(3) 0.011(3)
N40A 0.048(3) 0.086(5) 0.058(4) 0.015(3) 0.011(3) 0.020(3)
C41A 0.050(4) 0.090(6) 0.049(4) 0.018(4) 0.013(3) 0.022(4)
N42A 0.044(3) 0.074(4) 0.060(4) 0.014(3) 0.009(3) 0.008(3)
C43A 0.054(4) 0.098(6) 0.046(4) 0.026(4) 0.004(3) 0.021(5)
O43A 0.072(4) 0.095(4) 0.066(3) 0.018(3) 0.020(3) 0.037(3)
C44A 0.048(4) 0.089(6) 0.042(4) 0.005(4) 0.009(3) 0.012(4)
O44A 0.056(3) 0.076(4) 0.067(3) 0.000(3) 0.009(3) 0.007(3)
N45A 0.046(3) 0.116(6) 0.052(4) 0.005(4) 0.006(3) 0.025(4)
C46A 0.057(4) 0.104(6) 0.041(4) 0.009(4) 0.006(3) 0.021(4)
N47A 0.046(3) 0.096(5) 0.053(3) -0.006(3) 0.003(3) -0.002(3)
C48A 0.046(4) 0.140(8) 0.045(4) 0.006(5) 0.005(3) 0.020(5)
C49A 0.058(5) 0.119(7) 0.062(5) -0.032(5) 0.006(4) -0.008(5)
N50A 0.052(4) 0.116(6) 0.055(4) -0.014(4) 0.002(3) 0.004(4)
C51A 0.042(4) 0.134(8) 0.057(4) -0.019(5) 0.002(3) -0.001(5)
N52A 0.058(4) 0.098(5) 0.063(4) -0.012(4) 0.011(3) -0.011(4)
C53A 0.036(4) 0.119(7) 0.048(4) -0.004(5) -0.003(3) -0.004(4)
O53A 0.052(3) 0.119(5) 0.059(3) -0.007(3) 0.003(2) 0.019(3)
C54A 0.059(5) 0.089(6) 0.088(6) -0.039(6) 0.002(5) -0.014(5)
O54A 0.078(4) 0.086(4) 0.089(4) -0.015(3) 0.015(3) -0.017(4)
N55A 0.043(3) 0.130(7) 0.056(4) -0.020(4) 0.000(3) -0.005(4)
C56A 0.048(4) 0.134(8) 0.064(5) -0.022(5) -0.002(4) -0.015(5)
N57A 0.070(4) 0.107(6) 0.072(4) -0.020(4) 0.020(4) -0.028(4)
C58A 0.040(4) 0.127(8) 0.053(4) -0.007(5) 0.000(3) -0.001(4)
C59A 0.088(6) 0.095(7) 0.096(7) -0.036(6) 0.021(5) -0.027(5)
N60A 0.051(3) 0.095(5) 0.058(4) -0.007(4) 0.002(3) -0.001(3)
C61A 0.055(5) 0.109(7) 0.068(5) -0.012(5) 0.010(4) -0.024(5)
N62A 0.080(5) 0.078(5) 0.069(4) -0.014(4) 0.012(4) -0.013(4)
C63A 0.044(4) 0.082(6) 0.059(5) -0.002(4) 0.005(3) -0.002(4)
O63A 0.062(3) 0.088(4) 0.060(3) 0.004(3) -0.003(3) 0.013(3)
C64A 0.075(6) 0.069(5) 0.087(6) -0.017(5) 0.028(5) -0.031(5)
O64A 0.088(4) 0.067(4) 0.112(5) -0.003(3) 0.032(4) -0.008(3)
N65A 0.061(4) 0.077(4) 0.054(4) 0.001(3) 0.002(3) -0.006(3)
C66A 0.057(4) 0.083(6) 0.065(5) 0.002(4) 0.009(4) -0.020(4)
N67A 0.062(4) 0.072(4) 0.080(5) 0.001(4) 0.002(4) -0.012(3)
C68A 0.060(4) 0.085(6) 0.054(4) 0.008(4) 0.005(4) 0.004(4)
C69A 0.078(6) 0.055(5) 0.104(7) 0.004(5) 0.018(5) -0.010(4)
N70A 0.064(4) 0.077(4) 0.050(3) 0.008(3) 0.000(3) 0.007(3)
C71A 0.075(5) 0.075(5) 0.059(4) 0.012(4) 0.007(4) 0.012(4)
N72A 0.068(4) 0.074(4) 0.068(4) 0.009(3) 0.007(3) 0.010(4)
C73A 0.065(5) 0.078(5) 0.041(4) 0.000(4) 0.001(3) 0.013(4)
O73A 0.070(3) 0.071(3) 0.061(3) 0.000(3) 0.001(3) 0.015(3)
C74A 0.090(6) 0.068(5) 0.052(4) 0.010(4) 0.000(4) 0.007(5)
O74A 0.089(4) 0.071(4) 0.074(4) 0.002(3) 0.004(3) 0.012(3)
N75A 0.077(4) 0.077(5) 0.062(4) -0.002(3) -0.016(3) 0.016(4)
C76A 0.089(6) 0.084(6) 0.050(4) 0.002(4) -0.002(4) 0.026(5)
N77A 0.074(5) 0.090(5) 0.072(4) -0.004(4) -0.014(4) 0.024(4)
C78A 0.083(6) 0.093(6) 0.068(5) -0.020(5) -0.013(5) 0.024(5)
C79A 0.100(7) 0.103(8) 0.082(6) -0.007(6) -0.025(6) 0.037(6)
N80A 0.067(4) 0.093(5) 0.066(4) -0.016(4) -0.012(3) 0.015(4)
C81A 0.073(5) 0.106(7) 0.061(5) -0.021(5) -0.022(4) 0.022(5)
N82A 0.075(5) 0.093(6) 0.077(5) -0.015(4) -0.022(4) 0.023(4)
C83A 0.073(6) 0.093(7) 0.067(5) -0.034(5) -0.024(4) 0.016(5)
O83A 0.076(4) 0.083(4) 0.077(4) -0.028(3) -0.017(3) 0.004(3)
C84A 0.077(6) 0.116(8) 0.065(5) -0.010(6) -0.026(5) 0.035(6)
O84A 0.098(5) 0.103(5) 0.075(4) -0.008(4) -0.021(3) 0.049(4)
N85A 0.065(4) 0.089(5) 0.086(5) -0.025(4) -0.022(4) 0.002(4)
C86A 0.074(6) 0.115(8) 0.061(5) -0.019(5) -0.029(4) 0.015(5)
N87A 0.077(5) 0.105(6) 0.061(4) -0.014(4) -0.017(4) 0.027(4)
C88A 0.071(6) 0.107(8) 0.102(7) -0.047(6) -0.026(5) -0.002(5)
C89A 0.077(6) 0.136(9) 0.065(5) -0.010(6) -0.029(5) 0.034(6)
N90A 0.060(4) 0.096(5) 0.085(5) -0.036(4) -0.021(4) 0.005(4)
C91A 0.050(5) 0.117(8) 0.096(7) -0.035(6) -0.024(4) 0.004(5)
N92A 0.053(4) 0.105(6) 0.070(4) -0.014(4) -0.020(3) 0.011(4)
C93A 0.053(5) 0.071(5) 0.109(7) -0.021(5) -0.011(5) -0.017(4)
O93A 0.064(3) 0.068(4) 0.114(5) -0.017(3) -0.003(3) 0.001(3)
C94A 0.037(4) 0.100(7) 0.073(5) -0.018(5) -0.024(4) 0.017(4)
O94A 0.056(3) 0.088(4) 0.072(3) -0.003(3) -0.013(3) 0.014(3)
N95A 0.058(4) 0.070(4) 0.107(6) -0.001(4) 0.002(4) -0.006(3)
C96A 0.043(4) 0.095(7) 0.104(7) -0.027(5) -0.011(4) -0.007(4)
N97A 0.046(3) 0.081(5) 0.076(4) -0.007(4) -0.014(3) 0.006(3)
C98A 0.076(6) 0.065(5) 0.103(7) -0.006(5) 0.001(5) -0.019(4)
C99A 0.041(4) 0.085(6) 0.089(6) 0.004(5) 0.005(4) 0.001(4)
O1B 0.182(9) 0.255(12) 0.171(8) 0.057(9) 0.048(7) 0.045(9)
C2B 0.146(8) 0.146(8) 0.113(6) 0.023(7) 0.019(6) 0.009(7)
C3B 0.120(7) 0.164(9) 0.123(6) 0.035(7) 0.005(5) 0.009(7)
C4B 0.099(6) 0.085(5) 0.079(4) -0.001(4) -0.007(4) -0.005(5)
C5B 0.080(5) 0.102(6) 0.081(5) 0.009(5) -0.015(4) -0.003(5)
N6B 0.054(3) 0.067(4) 0.065(3) -0.016(3) -0.008(3) 0.005(3)
C7B 0.066(5) 0.179(9) 0.083(6) -0.029(6) -0.026(5) 0.045(6)
C8B 0.171(10) 0.086(5) 0.073(6) -0.021(5) -0.017(6) -0.030(6)
C9B 0.050(3) 0.054(4) 0.058(3) -0.013(3) -0.002(3) 0.006(3)
C10B 0.061(4) 0.101(5) 0.078(4) -0.010(4) -0.002(3) -0.010(4)
C11B 0.074(4) 0.082(5) 0.069(4) -0.004(4) 0.002(3) 0.024(4)
C12B 0.119(6) 0.052(4) 0.072(4) -0.007(3) -0.020(4) -0.001(4)
C13B 0.061(4) 0.101(5) 0.072(4) -0.006(4) 0.007(3) -0.016(4)
C14B 0.094(5) 0.056(4) 0.070(4) -0.013(3) 0.004(4) -0.002(3)
C15B 0.063(4) 0.091(5) 0.072(4) -0.005(4) -0.002(3) 0.038(4)
C16B 0.065(4) 0.116(5) 0.066(4) 0.010(4) -0.002(3) -0.032(4)
C17B 0.124(6) 0.047(4) 0.073(4) -0.003(3) -0.022(4) -0.004(4)
C18B 0.067(4) 0.091(5) 0.073(4) -0.007(4) -0.011(3) 0.028(4)
C19B 0.084(5) 0.089(5) 0.070(4) -0.014(4) -0.011(4) 0.028(4)
C20B 0.095(5) 0.067(4) 0.072(4) -0.011(4) 0.002(4) 0.006(4)
C21B 0.076(5) 0.136(7) 0.073(4) 0.006(5) -0.009(4) -0.029(5)
C22B 0.056(4) 0.063(4) 0.057(3) -0.001(3) -0.006(3) 0.001(3)
N23B 0.075(4) 0.066(4) 0.067(3) 0.005(3) -0.011(3) 0.005(3)
C24B 0.108(7) 0.250(13) 0.084(7) 0.005(8) -0.023(6) 0.067(8)
C25B 0.188(11) 0.100(6) 0.092(7) -0.013(6) -0.049(7) -0.026(6)
C26B 0.127(7) 0.131(7) 0.092(5) -0.010(5) 0.016(5) -0.026(6)
C27B 0.146(8) 0.131(7) 0.104(5) -0.003(6) 0.010(6) -0.003(7)
C28B 0.191(9) 0.183(9) 0.135(6) 0.015(6) 0.044(7) -0.022(8)
C29B 0.204(9) 0.209(11) 0.155(7) 0.002(7) 0.036(8) -0.020(9)
O30B 0.242(11) 0.224(11) 0.188(10) -0.004(9) -0.003(8) 0.014(10)
N30B 0.064(4) 0.078(4) 0.051(3) -0.006(3) -0.003(3) 0.022(3)
C31B 0.077(5) 0.068(5) 0.054(4) -0.014(4) -0.013(4) 0.037(4)
N32B 0.066(4) 0.075(4) 0.054(4) -0.007(3) -0.010(3) 0.028(3)
C33B 0.070(5) 0.062(5) 0.060(5) -0.015(4) -0.009(4) 0.028(4)
O33B 0.071(3) 0.076(3) 0.048(3) -0.012(2) -0.011(2) 0.025(3)
C34B 0.072(5) 0.072(5) 0.053(4) 0.000(4) -0.014(4) 0.031(4)
O34B 0.083(4) 0.083(4) 0.047(3) -0.001(3) -0.018(3) 0.017(3)
N35B 0.079(4) 0.059(4) 0.055(4) -0.006(3) -0.009(3) 0.018(3)
C36B 0.094(6) 0.068(5) 0.059(5) -0.007(4) -0.013(4) 0.034(5)
N37B 0.093(5) 0.063(4) 0.055(4) 0.000(3) -0.015(4) 0.020(4)
C38B 0.093(6) 0.056(4) 0.060(5) -0.017(4) -0.014(4) 0.013(4)
C39B 0.102(7) 0.060(5) 0.065(5) 0.009(4) -0.017(5) 0.018(5)
N40B 0.087(5) 0.050(3) 0.052(3) -0.004(3) -0.008(3) 0.001(3)
C41B 0.104(7) 0.045(4) 0.061(5) 0.005(3) -0.015(4) 0.006(4)
N42B 0.097(5) 0.061(4) 0.052(4) 0.003(3) -0.014(3) 0.009(4)
C43B 0.078(5) 0.044(4) 0.055(4) -0.004(3) -0.009(4) -0.010(4)
O43B 0.076(3) 0.072(3) 0.047(3) -0.003(2) -0.011(2) -0.008(3)
C44B 0.105(7) 0.051(4) 0.051(4) 0.007(3) 0.000(4) 0.002(4)
O44B 0.108(5) 0.077(4) 0.053(3) 0.002(3) -0.015(3) -0.005(3)
N45B 0.084(5) 0.062(4) 0.049(3) 0.000(3) -0.004(3) -0.009(3)
C46B 0.103(7) 0.050(4) 0.061(5) 0.001(4) -0.010(4) -0.009(4)
N47B 0.089(5) 0.068(4) 0.053(4) 0.001(3) -0.007(4) -0.005(4)
C48B 0.079(5) 0.068(5) 0.057(4) -0.009(4) -0.005(4) -0.015(4)
C49B 0.096(6) 0.083(6) 0.052(4) 0.007(4) 0.001(4) -0.018(5)
N50B 0.086(5) 0.073(4) 0.053(4) -0.004(3) 0.002(3) -0.005(4)
C51B 0.079(5) 0.083(6) 0.056(4) -0.007(4) 0.003(4) -0.021(5)
N52B 0.078(4) 0.077(4) 0.056(4) 0.000(3) 0.004(3) -0.014(4)
C53B 0.053(4) 0.074(5) 0.058(5) -0.010(4) -0.004(3) -0.018(4)
O53B 0.059(3) 0.075(3) 0.051(3) -0.005(2) -0.009(2) -0.008(3)
C54B 0.070(5) 0.086(6) 0.052(4) 0.000(4) 0.013(4) -0.014(5)
O54B 0.079(4) 0.091(4) 0.053(3) -0.008(3) -0.004(3) -0.012(3)
N55B 0.051(3) 0.085(5) 0.061(4) -0.017(3) -0.004(3) -0.004(3)
C56B 0.054(4) 0.098(6) 0.060(5) -0.015(4) 0.004(4) -0.014(4)
N57B 0.062(4) 0.091(5) 0.059(4) -0.021(4) 0.004(3) -0.007(4)
C58B 0.050(4) 0.081(5) 0.075(5) -0.022(4) -0.013(4) -0.002(4)
C59B 0.067(5) 0.103(7) 0.067(5) -0.017(5) 0.011(4) -0.009(5)
N60B 0.046(3) 0.091(5) 0.067(4) -0.025(4) -0.004(3) -0.001(3)
C61B 0.042(4) 0.090(6) 0.076(5) -0.026(4) 0.000(4) 0.009(4)
N62B 0.049(3) 0.089(5) 0.072(4) -0.028(4) -0.008(3) 0.000(3)
C63B 0.043(4) 0.071(5) 0.067(5) -0.017(4) -0.016(3) 0.015(3)
O63B 0.061(3) 0.075(3) 0.069(3) -0.012(3) -0.018(3) 0.016(3)
C64B 0.045(4) 0.087(6) 0.060(5) -0.022(4) 0.007(4) 0.009(4)
O64B 0.054(3) 0.109(5) 0.062(3) -0.022(3) -0.006(3) -0.002(3)
N65B 0.061(4) 0.064(4) 0.072(4) -0.009(3) -0.022(3) 0.014(3)
C66B 0.050(4) 0.088(6) 0.078(5) -0.026(5) -0.006(4) 0.024(4)
N67B 0.046(3) 0.081(4) 0.064(4) -0.022(3) -0.009(3) 0.007(3)
C68B 0.063(5) 0.072(5) 0.086(6) -0.019(5) -0.026(4) 0.017(4)
C69B 0.060(5) 0.086(6) 0.069(5) -0.027(4) -0.003(4) 0.013(4)
N70B 0.064(4) 0.068(4) 0.086(5) -0.023(4) -0.015(4) 0.014(3)
C71B 0.072(5) 0.049(4) 0.085(6) -0.014(4) -0.015(4) 0.017(4)
N72B 0.051(3) 0.060(4) 0.086(5) -0.015(3) -0.013(3) 0.011(3)
C73B 0.081(6) 0.053(4) 0.085(6) -0.007(4) -0.031(5) 0.022(4)
O73B 0.085(4) 0.073(4) 0.079(4) -0.012(3) -0.030(3) 0.022(3)
C74B 0.053(4) 0.049(4) 0.072(5) -0.016(4) -0.010(4) 0.012(3)
O74B 0.048(3) 0.063(3) 0.071(3) -0.014(3) -0.008(2) 0.003(2)
N75B 0.070(4) 0.054(4) 0.069(4) -0.006(3) -0.014(3) 0.011(3)
C76B 0.075(5) 0.044(4) 0.074(5) -0.007(4) -0.011(4) 0.009(4)
N77B 0.057(4) 0.053(3) 0.071(4) -0.011(3) -0.012(3) 0.005(3)
C78B 0.091(6) 0.052(4) 0.074(5) 0.009(4) -0.020(5) -0.002(4)
C79B 0.062(4) 0.056(4) 0.072(5) -0.016(4) -0.009(4) -0.001(4)
N80B 0.071(4) 0.054(3) 0.057(4) 0.004(3) -0.003(3) -0.003(3)
C81B 0.074(5) 0.060(5) 0.064(5) 0.001(4) 0.000(4) -0.012(4)
N82B 0.060(4) 0.063(4) 0.054(3) -0.014(3) -0.001(3) -0.006(3)
C83B 0.077(5) 0.061(4) 0.041(4) 0.003(3) 0.002(4) -0.013(4)
O83B 0.080(4) 0.078(4) 0.049(3) -0.003(3) -0.006(3) 0.000(3)
C84B 0.046(4) 0.068(5) 0.054(4) -0.012(4) -0.003(3) -0.010(3)
O84B 0.048(3) 0.074(3) 0.055(3) -0.015(2) -0.001(2) 0.000(2)
N85B 0.060(4) 0.071(4) 0.052(3) -0.005(3) 0.002(3) -0.008(3)
C86B 0.061(4) 0.064(5) 0.058(4) -0.006(4) 0.006(3) -0.016(4)
N87B 0.048(3) 0.072(4) 0.055(3) -0.010(3) 0.005(3) -0.004(3)
C88B 0.066(5) 0.082(5) 0.046(4) -0.006(4) 0.010(3) -0.012(4)
C89B 0.044(4) 0.095(6) 0.056(4) -0.017(4) -0.003(3) 0.000(4)
N90B 0.053(3) 0.077(4) 0.047(3) -0.006(3) -0.001(3) -0.004(3)
C91B 0.041(4) 0.099(6) 0.052(4) -0.018(4) 0.001(3) 0.007(4)
N92B 0.057(4) 0.086(5) 0.050(3) -0.009(3) -0.004(3) 0.013(3)
C93B 0.043(4) 0.086(5) 0.042(4) -0.007(4) 0.004(3) 0.003(4)
O93B 0.051(3) 0.081(3) 0.047(3) -0.001(2) -0.006(2) 0.002(2)
C94B 0.043(4) 0.096(6) 0.050(4) -0.011(4) -0.009(3) 0.015(4)
O94B 0.057(3) 0.103(4) 0.050(3) -0.011(3) -0.006(2) 0.010(3)
N95B 0.052(3) 0.085(4) 0.054(3) -0.016(3) -0.008(3) 0.022(3)
C96B 0.046(4) 0.103(6) 0.049(4) -0.013(4) -0.002(3) 0.018(4)
N97B 0.052(3) 0.088(5) 0.050(3) -0.009(3) -0.006(3) 0.013(3)
C98B 0.069(5) 0.084(6) 0.049(4) -0.012(4) -0.009(4) 0.026(4)
C99B 0.065(5) 0.100(7) 0.058(5) -0.004(4) -0.017(4) 0.031(5)
O1W 0.058(3) 0.108(5) 0.097(4) -0.023(4) -0.008(3) 0.014(3)
O2W 0.076(4) 0.117(5) 0.077(4) 0.036(4) 0.018(3) 0.025(4)
O3W 0.158(7) 0.088(4) 0.066(4) -0.004(3) 0.002(4) -0.005(4)
O4W 0.168(8) 0.169(8) 0.087(5) 0.007(5) -0.009(5) 0.048(6)
O5W 0.189(10) 0.138(8) 0.335(14) 0.010(9) 0.091(10) 0.020(8)
O6W 0.087(7) 0.107(8) 0.079(7) -0.022(5) 0.024(5) -0.019(5)

loop_
_atom_type_symbol
_atom_type_description
_atom_type_scat_dispersion_real
_atom_type_scat_dispersion_imag
_atom_type_scat_source
C C 0.0033 0.0016 'International Tables Vol C Tables 4.2.6.8 and 6.1.1.4'
H H 0.0000 0.0000 'International Tables Vol C Tables 4.2.6.8 and 6.1.1.4'
N N 0.0061 0.0033 'International Tables Vol C Tables 4.2.6.8 and 6.1.1.4'
O O 0.0106 0.0060 'International Tables Vol C Tables 4.2.6.8 and 6.1.1.4'
I I -0.4742 1.8119 'International Tables Vol C Tables 4.2.6.8 and 6.1.1.4'

loop_
_geom_angle_atom_site_label_1
_geom_angle_atom_site_label_2
_geom_angle_atom_site_label_3
_geom_angle
C2A O1A H1A 109.5
O1A C2A C3A 100.1(8)
O1A C2A H2A1 111.8
C3A C2A H2A1 111.8
O1A C2A H2A2 111.8
C3A C2A H2A2 111.8
H2A1 C2A H2A2 109.5
C4A C3A C2A 104.9(7)
C4A C3A H3A1 110.8
C2A C3A H3A1 110.8
C4A C3A H3A2 110.8
C2A C3A H3A2 110.8
H3A1 C3A H3A2 108.8
C5A C4A C3A 109.9(7)
C5A C4A H4A1 109.7
C3A C4A H4A1 109.7
C5A C4A H4A2 109.7
C3A C4A H4A2 109.7
H4A1 C4A H4A2 108.2
N6A C5A C4A 115.9(7)
N6A C5A H5A1 108.3
C4A C5A H5A1 108.3
N6A C5A H5A2 108.3
C4A C5A H5A2 108.3
H5A1 C5A H5A2 107.4
C7A N6A C8A 108.3(8)
C7A N6A C5A 106.6(7)
C8A N6A C5A 109.2(8)
C7A N6A C9A 110.6(6)
C8A N6A C9A 111.0(6)
C5A N6A C9A 111.0(6)
N6A C7A H7A1 109.5
N6A C7A H7A2 109.5
H7A1 C7A H7A2 109.5
N6A C7A H7A3 109.5
H7A1 C7A H7A3 109.5
H7A2 C7A H7A3 109.5
N6A C8A H8A1 109.5
N6A C8A H8A2 109.5
H8A1 C8A H8A2 109.5
N6A C8A H8A3 109.5
H8A1 C8A H8A3 109.5
H8A2 C8A H8A3 109.5
C10A C9A C11A 109.7(8)
C10A C9A C12A 108.1(7)
C11A C9A C12A 110.0(7)
C10A C9A N6A 110.2(6)
C11A C9A N6A 110.5(6)
C12A C9A N6A 108.3(6)
C9A C10A C13A 109.9(7)
C9A C10A H10A 109.7
C13A C10A H10A 109.7
C9A C10A H10B 109.7
C13A C10A H10B 109.7
H10A C10A H10B 108.2
C9A C11A C15A 109.3(7)
C9A C11A H11A 109.8
C15A C11A H11A 109.8
C9A C11A H11B 109.8
C15A C11A H11B 109.8
H11A C11A H11B 108.3
C9A C12A C17A 108.3(7)
C9A C12A H12A 110.0
C17A C12A H12A 110.0
C9A C12A H12B 110.0
C17A C12A H12B 110.0
H12A C12A H12B 108.4
C14A C13A C18A 109.3(7)
C14A C13A C10A 109.7(9)
C18A C13A C10A 109.9(9)
C14A C13A H13A 109.3
C18A C13A H13A 109.3
C10A C13A H13A 109.3
C13A C14A C15A 108.5(8)
C13A C14A C19A 111.3(9)
C15A C14A C19A 107.8(9)
C13A C14A H14A 109.8
C15A C14A H14A 109.8
C19A C14A H14A 109.8
C16A C15A C14A 109.8(7)
C16A C15A C11A 109.6(9)
C14A C15A C11A 108.0(9)
C16A C15A H15A 109.8
C14A C15A H15A 109.8
C11A C15A H15A 109.8
C17A C16A C15A 110.1(7)
C17A C16A C20A 109.5(8)
C15A C16A C20A 109.5(9)
C17A C16A H16A 109.2
C15A C16A H16A 109.2
C20A C16A H16A 109.2
C18A C17A C16A 110.5(8)
C18A C17A C12A 109.7(8)
C16A C17A C12A 110.1(8)
C18A C17A H17A 108.8
C16A C17A H17A 108.8
C12A C17A H17A 108.8
C17A C18A C13A 109.9(7)
C17A C18A C21A 110.8(8)
C13A C18A C21A 108.9(8)
C17A C18A H18A 109.1
C13A C18A H18A 109.1
C21A C18A H18A 109.1
C22A C19A C14A 110.2(7)
C22A C19A H19A 109.6
C14A C19A H19A 109.6
C22A C19A H19B 109.6
C14A C19A H19B 109.6
H19A C19A H19B 108.1
C22A C20A C16A 110.4(7)
C22A C20A H20A 109.6
C16A C20A H20A 109.6
C22A C20A H20B 109.6
C16A C20A H20B 109.6
H20A C20A H20B 108.1
C22A C21A C18A 109.9(7)
C22A C21A H21A 109.7
C18A C21A H21A 109.7
C22A C21A H21B 109.7
C18A C21A H21B 109.7
H21A C21A H21B 108.2
C20A C22A C19A 110.5(8)
C20A C22A C21A 105.2(7)
C19A C22A C21A 108.1(7)
C20A C22A N23A 111.4(6)
C19A C22A N23A 110.8(7)
C21A C22A N23A 110.5(6)
C24A N23A C25A 108.1(10)
C24A N23A C26A 108.1(9)
C25A N23A C26A 107.1(9)
C24A N23A C22A 111.6(7)
C25A N23A C22A 111.6(7)
C26A N23A C22A 110.1(7)
N23A C24A H24A 109.5
N23A C24A H24B 109.5
H24A C24A H24B 109.5
N23A C24A H24C 109.5
H24A C24A H24C 109.5
H24B C24A H24C 109.5
N23A C25A H25A 109.5
N23A C25A H25B 109.5
H25A C25A H25B 109.5
N23A C25A H25C 109.5
H25A C25A H25C 109.5
H25B C25A H25C 109.5
N23A C26A C27A 112.5(10)
N23A C26A H26A 109.1
C27A C26A H26A 109.1
N23A C26A H26B 109.1
C27A C26A H26B 109.1
H26A C26A H26B 107.8
C26A C27A C28A 117.6(11)
C26A C27A H27A 107.9
C28A C27A H27A 107.9
C26A C27A H27B 107.9
C28A C27A H27B 107.9
H27A C27A H27B 107.2
C27A C28A C29A 100.3(9)
C27A C28A H28A 111.7
C29A C28A H28A 111.7
C27A C28A H28B 111.7
C29A C28A H28B 111.7
H28A C28A H28B 109.5
O30A C29A C28A 99.0(10)
O30A C29A H29A 112.0
C28A C29A H29A 112.0
O30A C29A H29B 112.0
C28A C29A H29B 112.0
H29A C29A H29B 109.7
C29A O30A H30A 109.5
C33A N30A C98A 121.8(7)
C33A N30A C31A 112.4(7)
C98A N30A C31A 124.2(7)
N32A C31A N30A 115.5(7)
N32A C31A C36A 103.7(6)
N30A C31A C36A 103.6(6)
N32A C31A H31A 111.2
N30A C31A H31A 111.2
C36A C31A H31A 111.2
C34A N32A C31A 112.1(6)
C34A N32A C99A 122.3(7)
C31A N32A C99A 124.0(7)
O33A C33A N35A 125.8(8)
O33A C33A N30A 126.7(9)
N35A C33A N30A 107.5(7)
O34A C34A N32A 126.1(7)
O34A C34A N37A 124.9(7)
N32A C34A N37A 108.9(6)
C33A N35A C38A 121.6(7)
C33A N35A C36A 112.8(7)
C38A N35A C36A 123.2(7)
N37A C36A N35A 115.6(6)
N37A C36A C31A 103.3(6)
N35A C36A C31A 103.2(6)
N37A C36A H36A 111.4
N35A C36A H36A 111.4
C31A C36A H36A 111.4
C34A N37A C39A 122.9(6)
C34A N37A C36A 111.8(6)
C39A N37A C36A 124.1(6)
N35A C38A N40A 113.5(6)
N35A C38A H38A 108.9
N40A C38A H38A 108.9
N35A C38A H38B 108.9
N40A C38A H38B 108.9
H38A C38A H38B 107.7
N37A C39A N42A 112.8(6)
N37A C39A H39A 109.0
N42A C39A H39A 109.0
N37A C39A H39B 109.0
N42A C39A H39B 109.0
H39A C39A H39B 107.8
C43A N40A C41A 113.3(7)
C43A N40A C38A 122.0(7)
C41A N40A C38A 124.2(6)
N40A C41A N42A 115.4(6)
N40A C41A C46A 103.4(6)
N42A C41A C46A 103.5(6)
N40A C41A H41A 111.3
N42A C41A H41A 111.3
C46A C41A H41A 111.3
C44A N42A C41A 112.6(6)
C44A N42A C39A 120.8(6)
C41A N42A C39A 120.4(6)
O43A C43A N40A 126.4(9)
O43A C43A N45A 126.3(7)
N40A C43A N45A 107.2(7)
O44A C44A N42A 128.0(7)
O44A C44A N47A 125.7(8)
N42A C44A N47A 106.3(7)
C43A N45A C46A 111.9(7)
C43A N45A C48A 121.0(7)
C46A N45A C48A 122.6(7)
N47A C46A N45A 114.7(6)
N47A C46A C41A 102.9(6)
N45A C46A C41A 103.5(7)
N47A C46A H46A 111.7
N45A C46A H46A 111.7
C41A C46A H46A 111.7
C44A N47A C46A 113.2(7)
C44A N47A C49A 121.4(7)
C46A N47A C49A 123.8(7)
N50A C48A N45A 112.8(7)
N50A C48A H48A 109.0
N45A C48A H48A 109.0
N50A C48A H48B 109.0
N45A C48A H48B 109.0
H48A C48A H48B 107.8
N52A C49A N47A 112.6(7)
N52A C49A H49A 109.1
N47A C49A H49A 109.1
N52A C49A H49B 109.1
N47A C49A H49B 109.1
H49A C49A H49B 107.8
C53A N50A C51A 111.9(8)
C53A N50A C48A 122.1(8)
C51A N50A C48A 122.0(7)
N50A C51A N52A 115.5(7)
N50A C51A C56A 103.0(7)
N52A C51A C56A 104.5(8)
N50A C51A H51A 111.1
N52A C51A H51A 111.1
C56A C51A H51A 111.1
C54A N52A C51A 112.0(7)
C54A N52A C49A 121.3(8)
C51A N52A C49A 124.7(8)
O53A C53A N55A 126.3(7)
O53A C53A N50A 126.4(9)
N55A C53A N50A 107.3(9)
O54A C54A N52A 126.4(9)
O54A C54A N57A 124.1(10)
N52A C54A N57A 109.4(9)
C53A N55A C56A 113.1(7)
C53A N55A C58A 122.6(8)
C56A N55A C58A 123.2(8)
N55A C56A N57A 114.1(7)
N55A C56A C51A 103.8(8)
N57A C56A C51A 102.8(7)
N55A C56A H56A 111.8
N57A C56A H56A 111.8
C51A C56A H56A 111.8
C54A N57A C59A 122.0(9)
C54A N57A C56A 110.1(8)
C59A N57A C56A 122.7(7)
N60A C58A N55A 113.2(6)
N60A C58A H58A 108.9
N55A C58A H58A 108.9
N60A C58A H58B 108.9
N55A C58A H58B 108.9
H58A C58A H58B 107.8
N57A C59A N62A 113.0(7)
N57A C59A H59A 109.0
N62A C59A H59A 109.0
N57A C59A H59B 109.0
N62A C59A H59B 109.0
H59A C59A H59B 107.8
C63A N60A C58A 122.3(8)
C63A N60A C61A 112.1(7)
C58A N60A C61A 123.4(7)
N62A C61A N60A 113.5(7)
N62A C61A C66A 103.9(7)
N60A C61A C66A 102.7(7)
N62A C61A H61A 112.0
N60A C61A H61A 112.0
C66A C61A H61A 112.0
C64A N62A C61A 111.9(7)
C64A N62A C59A 122.1(8)
C61A N62A C59A 123.8(8)
O63A C63A N65A 127.4(8)
O63A C63A N60A 124.2(8)
N65A C63A N60A 108.3(7)
O64A C64A N62A 127.6(9)
O64A C64A N67A 123.9(10)
N62A C64A N67A 108.4(8)
C63A N65A C68A 120.8(7)
C63A N65A C66A 113.0(7)
C68A N65A C66A 124.2(7)
N67A C66A N65A 114.5(6)
N67A C66A C61A 102.9(7)
N65A C66A C61A 103.4(7)
N67A C66A H66A 111.8
N65A C66A H66A 111.8
C61A C66A H66A 111.8
C64A N67A C69A 123.2(8)
C64A N67A C66A 111.9(8)
C69A N67A C66A 122.1(7)
N70A C68A N65A 113.2(6)
N70A C68A H68A 108.9
N65A C68A H68A 108.9
N70A C68A H68B 108.9
N65A C68A H68B 108.9
H68A C68A H68B 107.7
N67A C69A N72A 113.9(7)
N67A C69A H69A 108.8
N72A C69A H69A 108.8
N67A C69A H69B 108.8
N72A C69A H69B 108.8
H69A C69A H69B 107.7
C73A N70A C68A 120.7(7)
C73A N70A C71A 112.5(6)
C68A N70A C71A 122.2(7)
N72A C71A N70A 115.8(6)
N72A C71A C76A 104.2(7)
N70A C71A C76A 102.1(7)
N72A C71A H71A 111.4
N70A C71A H71A 111.4
C76A C71A H71A 111.4
C74A N72A C71A 112.1(7)
C74A N72A C69A 122.6(7)
C71A N72A C69A 124.5(7)
O73A C73A N75A 127.3(8)
O73A C73A N70A 125.5(7)
N75A C73A N70A 107.1(7)
O74A C74A N77A 125.3(9)
O74A C74A N72A 126.3(9)
N77A C74A N72A 108.4(8)
C73A N75A C76A 113.7(7)
C73A N75A C78A 120.9(7)
C76A N75A C78A 122.6(7)
N75A C76A N77A 116.8(8)
N75A C76A C71A 103.4(6)
N77A C76A C71A 101.4(6)
N75A C76A H76A 111.5
N77A C76A H76A 111.5
C71A C76A H76A 111.5
C74A N77A C76A 113.6(7)
C74A N77A C79A 123.3(8)
C76A N77A C79A 120.9(7)
N75A C78A N80A 112.0(7)
N75A C78A H78A 109.2
N80A C78A H78A 109.2
N75A C78A H78B 109.2
N80A C78A H78B 109.2
H78A C78A H78B 107.9
N82A C79A N77A 114.3(8)
N82A C79A H79A 108.7
N77A C79A H79A 108.7
N82A C79A H79B 108.7
N77A C79A H79B 108.7
H79A C79A H79B 107.6
C83A N80A C81A 112.2(8)
C83A N80A C78A 122.8(8)
C81A N80A C78A 122.1(8)
N82A C81A N80A 115.1(7)
N82A C81A C86A 103.6(7)
N80A C81A C86A 102.7(8)
N82A C81A H81A 111.6
N80A C81A H81A 111.6
C86A C81A H81A 111.6
C84A N82A C81A 113.3(9)
C84A N82A C79A 120.6(9)
C81A N82A C79A 123.6(8)
O83A C83A N80A 125.6(9)
O83A C83A N85A 125.1(11)
N80A C83A N85A 109.3(9)
O84A C84A N87A 126.4(10)
O84A C84A N82A 127.1(12)
N87A C84A N82A 106.5(9)
C83A N85A C88A 122.6(9)
C83A N85A C86A 111.4(9)
C88A N85A C86A 124.7(8)
N87A C86A N85A 115.6(7)
N87A C86A C81A 103.2(8)
N85A C86A C81A 103.9(7)
N87A C86A H86A 111.2
N85A C86A H86A 111.2
C81A C86A H86A 111.2
C84A N87A C86A 112.6(8)
C84A N87A C89A 122.0(8)
C86A N87A C89A 122.6(9)
N85A C88A N90A 113.4(7)
N85A C88A H88A 108.9
N90A C88A H88A 108.9
N85A C88A H88B 108.9
N90A C88A H88B 108.9
H88A C88A H88B 107.7
N92A C89A N87A 113.8(7)
N92A C89A H89A 108.8
N87A C89A H89A 108.8
N92A C89A H89B 108.8
N87A C89A H89B 108.8
H89A C89A H89B 107.7
C93A N90A C91A 114.1(8)
C93A N90A C88A 121.1(8)
C91A N90A C88A 121.8(8)
N92A C91A N90A 115.4(8)
N92A C91A C96A 103.6(7)
N90A C91A C96A 102.5(8)
N92A C91A H91A 111.6
N90A C91A H91A 111.6
C96A C91A H91A 111.6
C94A N92A C89A 120.7(8)
C94A N92A C91A 112.7(8)
C89A N92A C91A 123.8(8)
O93A C93A N90A 127.5(10)
O93A C93A N95A 125.6(10)
N90A C93A N95A 106.9(8)
O94A C94A N92A 126.8(9)
O94A C94A N97A 126.0(8)
N92A C94A N97A 107.2(8)
C93A N95A C98A 122.2(8)
C93A N95A C96A 111.5(8)
C98A N95A C96A 123.4(8)
N97A C96A N95A 115.1(7)
N97A C96A C91A 103.7(8)
N95A C96A C91A 104.2(7)
N97A C96A H96A 111.1
N95A C96A H96A 111.1
C91A C96A H96A 111.1
C94A N97A C99A 121.9(7)
C94A N97A C96A 112.0(7)
C99A N97A C96A 123.3(8)
N95A C98A N30A 113.9(7)
N95A C98A H98A 108.8
N30A C98A H98A 108.8
N95A C98A H98B 108.8
N30A C98A H98B 108.8
H98A C98A H98B 107.7
N97A C99A N32A 113.1(6)
N97A C99A H99A 109.0
N32A C99A H99A 109.0
N97A C99A H99B 109.0
N32A C99A H99B 109.0
H99A C99A H99B 107.8
C2B O1B H1B 109.5
O1B C2B C3B 104.5(8)
O1B C2B H2B1 110.9
C3B C2B H2B1 110.9
O1B C2B H2B2 110.9
C3B C2B H2B2 110.9
H2B1 C2B H2B2 108.9
C4B C3B C2B 102.5(7)
C4B C3B H3B1 111.3
C2B C3B H3B1 111.3
C4B C3B H3B2 111.3
C2B C3B H3B2 111.3
H3B1 C3B H3B2 109.2
C5B C4B C3B 112.8(7)
C5B C4B H4B1 109.0
C3B C4B H4B1 109.0
C5B C4B H4B2 109.0
C3B C4B H4B2 109.0
H4B1 C4B H4B2 107.8
N6B C5B C4B 115.0(7)
N6B C5B H5B1 108.5
C4B C5B H5B1 108.5
N6B C5B H5B2 108.5
C4B C5B H5B2 108.5
H5B1 C5B H5B2 107.5
C7B N6B C5B 108.9(7)
C7B N6B C8B 109.0(8)
C5B N6B C8B 108.3(7)
C7B N6B C9B 110.8(6)
C5B N6B C9B 110.2(5)
C8B N6B C9B 109.6(6)
N6B C7B H7B1 109.5
N6B C7B H7B2 109.5
H7B1 C7B H7B2 109.5
N6B C7B H7B3 109.5
H7B1 C7B H7B3 109.5
H7B2 C7B H7B3 109.5
N6B C8B H8B1 109.5
N6B C8B H8B2 109.5
H8B1 C8B H8B2 109.5
N6B C8B H8B3 109.5
H8B1 C8B H8B3 109.5
H8B2 C8B H8B3 109.5
C12B C9B C11B 112.0(7)
C12B C9B C10B 106.8(7)
C11B C9B C10B 106.1(7)
C12B C9B N6B 110.8(6)
C11B C9B N6B 110.3(6)
C10B C9B N6B 110.7(6)
C9B C10B C13B 110.8(7)
C9B C10B H10C 109.5
C13B C10B H10C 109.5
C9B C10B H10D 109.5
C13B C10B H10D 109.5
H10C C10B H10D 108.1
C9B C11B C15B 109.1(6)
C9B C11B H11C 109.9
C15B C11B H11C 109.9
C9B C11B H11D 109.9
C15B C11B H11D 109.9
H11C C11B H11D 108.3
C9B C12B C17B 111.1(7)
C9B C12B H12C 109.4
C17B C12B H12C 109.4
C9B C12B H12D 109.4
C17B C12B H12D 109.4
H12C C12B H12D 108.0
C18B C13B C14B 110.4(7)
C18B C13B C10B 110.1(8)
C14B C13B C10B 109.7(7)
C18B C13B H13B 108.9
C14B C13B H13B 108.9
C10B C13B H13B 108.9
C13B C14B C15B 109.4(7)
C13B C14B C20B 110.6(7)
C15B C14B C20B 110.0(7)
C13B C14B H14B 108.9
C15B C14B H14B 108.9
C20B C14B H14B 108.9
C14B C15B C16B 109.3(7)
C14B C15B C11B 109.7(7)
C16B C15B C11B 109.6(7)
C14B C15B H15B 109.4
C16B C15B H15B 109.4
C11B C15B H15B 109.4
C15B C16B C17B 109.0(7)
C15B C16B C21B 109.4(8)
C17B C16B C21B 108.7(8)
C15B C16B H16B 109.9
C17B C16B H16B 109.9
C21B C16B H16B 109.9
C18B C17B C16B 108.7(7)
C18B C17B C12B 110.0(8)
C16B C17B C12B 108.7(8)
C18B C17B H17B 109.8
C16B C17B H17B 109.8
C12B C17B H17B 109.8
C13B C18B C17B 109.8(7)
C13B C18B C19B 110.6(8)
C17B C18B C19B 110.2(8)
C13B C18B H18B 108.7
C17B C18B H18B 108.7
C19B C18B H18B 108.7
C22B C19B C18B 108.3(7)
C22B C19B H19C 110.0
C18B C19B H19C 110.0
C22B C19B H19D 110.0
C18B C19B H19D 110.0
H19C C19B H19D 108.4
C22B C20B C14B 108.6(7)
C22B C20B H20C 110.0
C14B C20B H20C 110.0
C22B C20B H20D 110.0
C14B C20B H20D 110.0
H20C C20B H20D 108.3
C22B C21B C16B 109.7(7)
C22B C21B H21C 109.7
C16B C21B H21C 109.7
C22B C21B H21D 109.7
C16B C21B H21D 109.7
H21C C21B H21D 108.2
C21B C22B C20B 110.7(7)
C21B C22B C19B 110.3(7)
C20B C22B C19B 106.6(7)
C21B C22B N23B 109.6(6)
C20B C22B N23B 110.5(6)
C19B C22B N23B 109.1(6)
C25B N23B C24B 106.7(9)
C25B N23B C26B 106.3(8)
C24B N23B C26B 107.8(9)
C25B N23B C22B 112.3(7)
C24B N23B C22B 111.1(7)
C26B N23B C22B 112.3(6)
N23B C24B H24D 109.5
N23B C24B H24E 109.5
H24D C24B H24E 109.5
N23B C24B H24F 109.5
H24D C24B H24F 109.5
H24E C24B H24F 109.5
N23B C25B H25D 109.5
N23B C25B H25E 109.5
H25D C25B H25E 109.5
N23B C25B H25F 109.5
H25D C25B H25F 109.5
H25E C25B H25F 109.5
N23B C26B C27B 119.3(9)
N23B C26B H26C 107.5
C27B C26B H26C 107.5
N23B C26B H26D 107.5
C27B C26B H26D 107.5
H26C C26B H26D 107.0
C26B C27B C28B 112.7(8)
C26B C27B H27C 109.1
C28B C27B H27C 109.1
C26B C27B H27D 109.1
C28B C27B H27D 109.1
H27C C27B H27D 107.8
C27B C28B C29B 105.2(9)
C27B C28B H28C 110.7
C29B C28B H28C 110.7
C27B C28B H28D 110.7
C29B C28B H28D 110.7
H28C C28B H28D 108.8
O30B C29B C28B 105.3(10)
O30B C29B H29C 110.7
C28B C29B H29C 110.7
O30B C29B H29D 110.7
C28B C29B H29D 110.7
H29C C29B H29D 108.8
C29B O30B H30B 109.5
C33B N30B C98B 122.8(6)
C33B N30B C31B 111.8(7)
C98B N30B C31B 124.3(7)
N30B C31B N32B 114.7(6)
N30B C31B C36B 104.4(6)
N32B C31B C36B 103.2(6)
N30B C31B H31B 111.3
N32B C31B H31B 111.3
C36B C31B H31B 111.3
C34B N32B C31B 112.5(7)
C34B N32B C99B 121.5(7)
C31B N32B C99B 122.0(7)
O33B C33B N35B 126.5(8)
O33B C33B N30B 125.3(8)
N35B C33B N30B 108.1(7)
O34B C34B N32B 126.5(9)
O34B C34B N37B 126.0(8)
N32B C34B N37B 107.5(7)
C33B N35B C38B 121.2(6)
C33B N35B C36B 111.7(7)
C38B N35B C36B 123.0(7)
N37B C36B N35B 114.8(7)
N37B C36B C31B 103.7(7)
N35B C36B C31B 102.8(6)
N37B C36B H36B 111.6
N35B C36B H36B 111.6
C31B C36B H36B 111.6
C34B N37B C36B 112.2(8)
C34B N37B C39B 121.8(7)
C36B N37B C39B 124.0(7)
N35B C38B N40B 113.9(6)
N35B C38B H38C 108.8
N40B C38B H38C 108.8
N35B C38B H38D 108.8
N40B C38B H38D 108.8
H38C C38B H38D 107.7
N37B C39B N42B 112.9(6)
N37B C39B H39C 109.0
N42B C39B H39C 109.0
N37B C39B H39D 109.0
N42B C39B H39D 109.0
H39C C39B H39D 107.8
C43B N40B C38B 120.7(6)
C43B N40B C41B 111.8(7)
C38B N40B C41B 122.2(7)
N40B C41B N42B 115.4(7)
N40B C41B C46B 104.1(6)
N42B C41B C46B 102.8(7)
N40B C41B H41B 111.3
N42B C41B H41B 111.3
C46B C41B H41B 111.3
C44B N42B C41B 112.5(7)
C44B N42B C39B 123.0(7)
C41B N42B C39B 120.8(7)
O43B C43B N45B 126.7(8)
O43B C43B N40B 125.6(8)
N45B C43B N40B 107.7(6)
O44B C44B N47B 126.1(8)
O44B C44B N42B 126.2(9)
N47B C44B N42B 107.6(7)
C43B N45B C48B 121.6(6)
C43B N45B C46B 112.0(7)
C48B N45B C46B 123.1(7)
N47B C46B N45B 115.3(6)
N47B C46B C41B 103.6(7)
N45B C46B C41B 103.3(6)
N47B C46B H46B 111.3
N45B C46B H46B 111.3
C41B C46B H46B 111.3
C44B N47B C49B 121.9(7)
C44B N47B C46B 112.3(7)
C49B N47B C46B 124.1(7)
N50B C48B N45B 113.2(6)
N50B C48B H48C 108.9
N45B C48B H48C 108.9
N50B C48B H48D 108.9
N45B C48B H48D 108.9
H48C C48B H48D 107.7
N47B C49B N52B 113.7(6)
N47B C49B H49C 108.8
N52B C49B H49C 108.8
N47B C49B H49D 108.8
N52B C49B H49D 108.8
H49C C49B H49D 107.7
C53B N50B C48B 122.1(7)
C53B N50B C51B 113.2(7)
C48B N50B C51B 124.7(7)
N52B C51B N50B 115.4(7)
N52B C51B C56B 103.3(6)
N50B C51B C56B 104.0(7)
N52B C51B H51B 111.2
N50B C51B H51B 111.2
C56B C51B H51B 111.2
C54B N52B C49B 120.7(7)
C54B N52B C51B 111.9(7)
C49B N52B C51B 123.2(7)
O53B C53B N50B 127.8(8)
O53B C53B N55B 125.2(8)
N50B C53B N55B 107.0(7)
O54B C54B N57B 127.0(8)
O54B C54B N52B 125.1(9)
N57B C54B N52B 107.9(7)
C53B N55B C58B 121.6(7)
C53B N55B C56B 112.7(7)
C58B N55B C56B 123.8(7)
N57B C56B N55B 115.0(7)
N57B C56B C51B 103.6(7)
N55B C56B C51B 102.8(6)
N57B C56B H56B 111.6
N55B C56B H56B 111.6
C51B C56B H56B 111.6
C54B N57B C56B 112.9(7)
C54B N57B C59B 121.9(7)
C56B N57B C59B 124.4(7)
N55B C58B N60B 114.2(6)
N55B C58B H58C 108.7
N60B C58B H58C 108.7
N55B C58B H58D 108.7
N60B C58B H58D 108.7
H58C C58B H58D 107.6
N62B C59B N57B 113.5(7)
N62B C59B H59C 108.9
N57B C59B H59C 108.9
N62B C59B H59D 108.9
N57B C59B H59D 108.9
H59C C59B H59D 107.7
C63B N60B C58B 122.1(7)
C63B N60B C61B 111.8(7)
C58B N60B C61B 123.8(7)
N62B C61B N60B 115.8(7)
N62B C61B C66B 104.0(6)
N60B C61B C66B 103.2(7)
N62B C61B H61B 111.1
N60B C61B H61B 111.1
C66B C61B H61B 111.1
C64B N62B C59B 122.0(7)
C64B N62B C61B 112.4(7)
C59B N62B C61B 123.5(7)
O63B C63B N65B 126.6(8)
O63B C63B N60B 125.6(7)
N65B C63B N60B 107.8(7)
O64B C64B N67B 126.1(8)
O64B C64B N62B 127.1(9)
N67B C64B N62B 106.8(7)
C63B N65B C66B 112.7(7)
C63B N65B C68B 120.9(7)
C66B N65B C68B 123.1(7)
N65B C66B N67B 114.9(6)
N65B C66B C61B 103.7(6)
N67B C66B C61B 103.3(7)
N65B C66B H66B 111.5
N67B C66B H66B 111.5
C61B C66B H66B 111.5
C64B N67B C66B 112.4(7)
C64B N67B C69B 121.3(6)
C66B N67B C69B 123.1(7)
N65B C68B N70B 113.0(7)
N65B C68B H68C 109.0
N70B C68B H68C 109.0
N65B C68B H68D 109.0
N70B C68B H68D 109.0
H68C C68B H68D 107.8
N72B C69B N67B 113.6(6)
N72B C69B H69C 108.9
N67B C69B H69C 108.9
N72B C69B H69D 108.9
N67B C69B H69D 108.9
H69C C69B H69D 107.7
C73B N70B C71B 111.9(7)
C73B N70B C68B 122.3(7)
C71B N70B C68B 122.9(7)
N72B C71B N70B 115.5(7)
N72B C71B C76B 103.6(6)
N70B C71B C76B 103.5(7)
N72B C71B H71B 111.2
N70B C71B H71B 111.2
C76B C71B H71B 111.2
C74B N72B C71B 111.7(7)
C74B N72B C69B 121.5(7)
C71B N72B C69B 122.2(6)
O73B C73B N70B 127.2(9)
O73B C73B N75B 124.2(9)
N70B C73B N75B 108.6(7)
O74B C74B N77B 126.4(7)
O74B C74B N72B 125.2(8)
N77B C74B N72B 108.4(7)
C73B N75B C78B 123.2(7)
C73B N75B C76B 112.0(7)
C78B N75B C76B 122.4(7)
N77B C76B N75B 115.5(6)
N77B C76B C71B 103.1(6)
N75B C76B C71B 102.8(6)
N77B C76B H76B 111.6
N75B C76B H76B 111.6
C71B C76B H76B 111.6
C74B N77B C76B 111.7(6)
C74B N77B C79B 122.4(6)
C76B N77B C79B 121.3(7)
N75B C78B N80B 113.5(6)
N75B C78B H78C 108.9
N80B C78B H78C 108.9
N75B C78B H78D 108.9
N80B C78B H78D 108.9
H78C C78B H78D 107.7
N82B C79B N77B 113.4(6)
N82B C79B H79C 108.9
N77B C79B H79C 108.9
N82B C79B H79D 108.9
N77B C79B H79D 108.9
H79C C79B H79D 107.7
C83B N80B C78B 121.8(7)
C83B N80B C81B 111.1(6)
C78B N80B C81B 122.2(6)
N82B C81B N80B 115.5(6)
N82B C81B C86B 103.2(6)
N80B C81B C86B 102.5(6)
N82B C81B H81B 111.6
N80B C81B H81B 111.6
C86B C81B H81B 111.6
C84B N82B C81B 112.7(6)
C84B N82B C79B 122.9(6)
C81B N82B C79B 124.3(7)
O83B C83B N85B 125.4(7)
O83B C83B N80B 125.5(8)
N85B C83B N80B 109.2(6)
O84B C84B N87B 126.2(7)
O84B C84B N82B 125.9(7)
N87B C84B N82B 107.9(6)
C83B N85B C88B 123.9(6)
C83B N85B C86B 111.2(6)
C88B N85B C86B 123.4(6)
N87B C86B N85B 113.9(6)
N87B C86B C81B 103.9(6)
N85B C86B C81B 104.6(6)
N87B C86B H86B 111.4
N85B C86B H86B 111.4
C81B C86B H86B 111.4
C84B N87B C89B 120.8(6)
C84B N87B C86B 111.6(6)
C89B N87B C86B 122.4(6)
N90B C88B N85B 114.5(6)
N90B C88B H88C 108.6
N85B C88B H88C 108.6
N90B C88B H88D 108.6
N85B C88B H88D 108.6
H88C C88B H88D 107.6
N92B C89B N87B 113.6(6)
N92B C89B H89C 108.9
N87B C89B H89C 108.9
N92B C89B H89D 108.9
N87B C89B H89D 108.9
H89C C89B H89D 107.7
C93B N90B C88B 123.6(6)
C93B N90B C91B 111.6(6)
C88B N90B C91B 122.6(6)
N92B C91B N90B 114.0(6)
N92B C91B C96B 103.6(6)
N90B C91B C96B 103.5(6)
N92B C91B H91B 111.7
N90B C91B H91B 111.7
C96B C91B H91B 111.7
C94B N92B C89B 121.4(6)
C94B N92B C91B 111.9(7)
C89B N92B C91B 125.0(7)
O93B C93B N90B 125.7(7)
O93B C93B N95B 125.3(7)
N90B C93B N95B 109.0(6)
O94B C94B N97B 127.0(8)
O94B C94B N92B 125.3(8)
N97B C94B N92B 107.7(6)
C93B N95B C96B 112.7(7)
C93B N95B C98B 123.4(6)
C96B N95B C98B 121.9(6)
N97B C96B N95B 115.0(7)
N97B C96B C91B 103.3(6)
N95B C96B C91B 102.8(6)
N97B C96B H96B 111.7
N95B C96B H96B 111.7
C91B C96B H96B 111.7
C94B N97B C96B 113.2(7)
C94B N97B C99B 122.2(6)
C96B N97B C99B 123.4(7)
N30B C98B N95B 113.4(6)
N30B C98B H98C 108.9
N95B C98B H98C 108.9
N30B C98B H98D 108.9
N95B C98B H98D 108.9
H98C C98B H98D 107.7
N97B C99B N32B 113.2(6)
N97B C99B H99C 108.9
N32B C99B H99C 108.9
N97B C99B H99D 108.9
N32B C99B H99D 108.9
H99C C99B H99D 107.7

loop_
_geom_bond_atom_site_label_1
_geom_bond_atom_site_label_2
_geom_bond_distance
O1A C2A 1.558(10)
O1A H1A 0.8400
C2A C3A 1.600(11)
C2A H2A1 0.9900
C2A H2A2 0.9900
C3A C4A 1.595(10)
C3A H3A1 0.9900
C3A H3A2 0.9900
C4A C5A 1.550(9)
C4A H4A1 0.9900
C4A H4A2 0.9900
C5A N6A 1.495(10)
C5A H5A1 0.9900
C5A H5A2 0.9900
N6A C7A 1.484(10)
N6A C8A 1.493(11)
N6A C9A 1.586(9)
C7A H7A1 0.9800
C7A H7A2 0.9800
C7A H7A3 0.9800
C8A H8A1 0.9800
C8A H8A2 0.9800
C8A H8A3 0.9800
C9A C10A 1.488(11)
C9A C11A 1.489(11)
C9A C12A 1.521(10)
C10A C13A 1.530(12)
C10A H10A 0.9900
C10A H10B 0.9900
C11A C15A 1.569(13)
C11A H11A 0.9900
C11A H11B 0.9900
C12A C17A 1.567(12)
C12A H12A 0.9900
C12A H12B 0.9900
C13A C14A 1.487(14)
C13A C18A 1.507(13)
C13A H13A 1.0000
C14A C15A 1.514(14)
C14A C19A 1.553(13)
C14A H14A 1.0000
C15A C16A 1.492(14)
C15A H15A 1.0000
C16A C17A 1.460(13)
C16A C20A 1.545(12)
C16A H16A 1.0000
C17A C18A 1.437(13)
C17A H17A 1.0000
C18A C21A 1.557(12)
C18A H18A 1.0000
C19A C22A 1.515(11)
C19A H19A 0.9900
C19A H19B 0.9900
C20A C22A 1.512(11)
C20A H20A 0.9900
C20A H20B 0.9900
C21A C22A 1.543(11)
C21A H21A 0.9900
C21A H21B 0.9900
C22A N23A 1.585(10)
N23A C24A 1.446(11)
N23A C25A 1.475(13)
N23A C26A 1.519(13)
C24A H24A 0.9800
C24A H24B 0.9800
C24A H24C 0.9800
C25A H25A 0.9800
C25A H25B 0.9800
C25A H25C 0.9800
C26A C27A 1.555(10)
C26A H26A 0.9900
C26A H26B 0.9900
C27A C28A 1.620(11)
C27A H27A 0.9900
C27A H27B 0.9900
C28A C29A 1.634(12)
C28A H28A 0.9900
C28A H28B 0.9900
C29A O30A 1.577(11)
C29A H29A 0.9900
C29A H29B 0.9900
O30A H30A 0.8400
N30A C33A 1.380(10)
N30A C98A 1.444(11)
N30A C31A 1.456(10)
C31A N32A 1.440(10)
C31A C36A 1.547(11)
C31A H31A 1.0000
N32A C34A 1.356(9)
N32A C99A 1.453(10)
C33A O33A 1.209(9)
C33A N35A 1.376(10)
C34A O34A 1.227(8)
C34A N37A 1.372(9)
N35A C38A 1.440(10)
N35A C36A 1.457(9)
C36A N37A 1.441(10)
C36A H36A 1.0000
N37A C39A 1.426(10)
C38A N40A 1.465(11)
C38A H38A 0.9900
C38A H38B 0.9900
C39A N42A 1.469(8)
C39A H39A 0.9900
C39A H39B 0.9900
N40A C43A 1.375(9)
N40A C41A 1.432(10)
C41A N42A 1.448(9)
C41A C46A 1.541(11)
C41A H41A 1.0000
N42A C44A 1.358(10)
C43A O43A 1.218(10)
C43A N45A 1.379(11)
C44A O44A 1.220(9)
C44A N47A 1.395(9)
N45A C46A 1.450(9)
N45A C48A 1.462(9)
C46A N47A 1.430(10)
C46A H46A 1.0000
N47A C49A 1.459(10)
C48A N50A 1.440(11)
C48A H48A 0.9900
C48A H48B 0.9900
C49A N52A 1.445(9)
C49A H49A 0.9900
C49A H49B 0.9900
N50A C53A 1.381(9)
N50A C51A 1.435(11)
C51A N52A 1.441(11)
C51A C56A 1.542(12)
C51A H51A 1.0000
N52A C54A 1.361(12)
C53A O53A 1.209(10)
C53A N55A 1.358(11)
C54A O54A 1.225(11)
C54A N57A 1.381(11)
N55A C56A 1.420(11)
N55A C58A 1.458(9)
C56A N57A 1.483(12)
C56A H56A 1.0000
N57A C59A 1.428(12)
C58A N60A 1.443(10)
C58A H58A 0.9900
C58A H58B 0.9900
C59A N62A 1.458(11)
C59A H59A 0.9900
C59A H59B 0.9900
N60A C63A 1.381(10)
N60A C61A 1.464(11)
C61A N62A 1.436(11)
C61A C66A 1.560(11)
C61A H61A 1.0000
N62A C64A 1.369(12)
C63A O63A 1.215(9)
C63A N65A 1.356(10)
C64A O64A 1.242(11)
C64A N67A 1.379(10)
N65A C68A 1.448(9)
N65A C66A 1.449(10)
C66A N67A 1.449(10)
C66A H66A 1.0000
N67A C69A 1.438(11)
C68A N70A 1.438(9)
C68A H68A 0.9900
C68A H68B 0.9900
C69A N72A 1.443(11)
C69A H69A 0.9900
C69A H69B 0.9900
N70A C73A 1.374(10)
N70A C71A 1.452(9)
C71A N72A 1.441(10)
C71A C76A 1.569(12)
C71A H71A 1.0000
N72A C74A 1.370(11)
C73A O73A 1.218(9)
C73A N75A 1.363(9)
C74A O74A 1.235(10)
C74A N77A 1.356(11)
N75A C76A 1.421(10)
N75A C78A 1.468(11)
C76A N77A 1.457(10)
C76A H76A 1.0000
N77A C79A 1.467(11)
C78A N80A 1.478(11)
C78A H78A 0.9900
C78A H78B 0.9900
C79A N82A 1.457(13)
C79A H79A 0.9900
C79A H79B 0.9900
N80A C83A 1.349(12)
N80A C81A 1.462(10)
C81A N82A 1.423(11)
C81A C86A 1.542(13)
C81A H81A 1.0000
N82A C84A 1.384(12)
C83A O83A 1.238(10)
C83A N85A 1.363(11)
C84A O84A 1.215(11)
C84A N87A 1.372(13)
N85A C88A 1.446(12)
N85A C86A 1.453(11)
C86A N87A 1.448(11)
C86A H86A 1.0000
N87A C89A 1.470(12)
C88A N90A 1.461(12)
C88A H88A 0.9900
C88A H88B 0.9900
C89A N92A 1.420(11)
C89A H89A 0.9900
C89A H89B 0.9900
N90A C93A 1.375(12)
N90A C91A 1.440(11)
C91A N92A 1.431(12)
C91A C96A 1.552(13)
C91A H91A 1.0000
N92A C94A 1.379(10)
C93A O93A 1.209(10)
C93A N95A 1.392(11)
C94A O94A 1.209(10)
C94A N97A 1.390(11)
N95A C98A 1.435(11)
N95A C96A 1.457(11)
C96A N97A 1.439(10)
C96A H96A 1.0000
N97A C99A 1.427(10)
C98A H98A 0.9900
C98A H98B 0.9900
C99A H99A 0.9900
C99A H99B 0.9900
O1B C2B 1.553(10)
O1B H1B 0.8400
C2B C3B 1.600(11)
C2B H2B1 0.9900
C2B H2B2 0.9900
C3B C4B 1.594(10)
C3B H3B1 0.9900
C3B H3B2 0.9900
C4B C5B 1.533(8)
C4B H4B1 0.9900
C4B H4B2 0.9900
C5B N6B 1.490(10)
C5B H5B1 0.9900
C5B H5B2 0.9900
N6B C7B 1.479(10)
N6B C8B 1.497(10)
N6B C9B 1.572(9)
C7B H7B1 0.9800
C7B H7B2 0.9800
C7B H7B3 0.9800
C8B H8B1 0.9800
C8B H8B2 0.9800
C8B H8B3 0.9800
C9B C12B 1.508(10)
C9B C11B 1.525(10)
C9B C10B 1.526(11)
C10B C13B 1.562(11)
C10B H10C 0.9900
C10B H10D 0.9900
C11B C15B 1.576(11)
C11B H11C 0.9900
C11B H11D 0.9900
C12B C17B 1.548(11)
C12B H12C 0.9900
C12B H12D 0.9900
C13B C18B 1.469(12)
C13B C14B 1.471(12)
C13B H13B 1.0000
C14B C15B 1.506(12)
C14B C20B 1.546(11)
C14B H14B 1.0000
C15B C16B 1.515(12)
C15B H15B 1.0000
C16B C17B 1.540(13)
C16B C21B 1.554(12)
C16B H16B 1.0000
C17B C18B 1.501(13)
C17B H17B 1.0000
C18B C19B 1.549(11)
C18B H18B 1.0000
C19B C22B 1.543(10)
C19B H19C 0.9900
C19B H19D 0.9900
C20B C22B 1.532(11)
C20B H20C 0.9900
C20B H20D 0.9900
C21B C22B 1.508(11)
C21B H21C 0.9900
C21B H21D 0.9900
C22B N23B 1.569(9)
N23B C25B 1.469(12)
N23B C24B 1.480(12)
N23B C26B 1.504(11)
C24B H24D 0.9800
C24B H24E 0.9800
C24B H24F 0.9800
C25B H25D 0.9800
C25B H25E 0.9800
C25B H25F 0.9800
C26B C27B 1.552(9)
C26B H26C 0.9900
C26B H26D 0.9900
C27B C28B 1.602(10)
C27B H27C 0.9900
C27B H27D 0.9900
C28B C29B 1.604(11)
C28B H28C 0.9900
C28B H28D 0.9900
C29B O30B 1.593(11)
C29B H29C 0.9900
C29B H29D 0.9900
O30B H30B 0.8400
N30B C33B 1.376(10)
N30B C98B 1.431(10)
N30B C31B 1.439(9)
C31B N32B 1.441(9)
C31B C36B 1.542(12)
C31B H31B 1.0000
N32B C34B 1.372(10)
N32B C99B 1.451(11)
C33B O33B 1.227(8)
C33B N35B 1.374(10)
C34B O34B 1.224(9)
C34B N37B 1.377(10)
N35B C38B 1.440(10)
N35B C36B 1.459(9)
C36B N37B 1.442(10)
C36B H36B 1.0000
N37B C39B 1.446(11)
C38B N40B 1.441(10)
C38B H38C 0.9900
C38B H38D 0.9900
C39B N42B 1.463(11)
C39B H39C 0.9900
C39B H39D 0.9900
N40B C43B 1.382(10)
N40B C41B 1.446(9)
C41B N42B 1.458(10)
C41B C46B 1.538(12)
C41B H41B 1.0000
N42B C44B 1.366(10)
C43B O43B 1.214(8)
C43B N45B 1.376(10)
C44B O44B 1.231(9)
C44B N47B 1.364(11)
N45B C48B 1.448(10)
N45B C46B 1.460(10)
C46B N47B 1.447(10)
C46B H46B 1.0000
N47B C49B 1.443(11)
C48B N50B 1.433(10)
C48B H48C 0.9900
C48B H48D 0.9900
C49B N52B 1.446(11)
C49B H49C 0.9900
C49B H49D 0.9900
N50B C53B 1.361(10)
N50B C51B 1.450(10)
C51B N52B 1.448(10)
C51B C56B 1.536(12)
C51B H51B 1.0000
N52B C54B 1.372(10)
C53B O53B 1.206(9)
C53B N55B 1.392(10)
C54B O54B 1.224(9)
C54B N57B 1.360(11)
N55B C58B 1.437(10)
N55B C56B 1.456(10)
C56B N57B 1.433(9)
C56B H56B 1.0000
N57B C59B 1.451(11)
C58B N60B 1.440(10)
C58B H58C 0.9900
C58B H58D 0.9900
C59B N62B 1.436(11)
C59B H59C 0.9900
C59B H59D 0.9900
N60B C63B 1.364(10)
N60B C61B 1.453(9)
C61B N62B 1.436(10)
C61B C66B 1.527(12)
C61B H61B 1.0000
N62B C64B 1.384(10)
C63B O63B 1.229(9)
C63B N65B 1.358(9)
C64B O64B 1.207(9)
C64B N67B 1.368(10)
N65B C66B 1.432(10)
N65B C68B 1.452(11)
C66B N67B 1.452(9)
C66B H66B 1.0000
N67B C69B 1.456(10)
C68B N70B 1.462(10)
C68B H68C 0.9900
C68B H68D 0.9900
C69B N72B 1.450(10)
C69B H69C 0.9900
C69B H69D 0.9900
N70B C73B 1.367(11)
N70B C71B 1.451(10)
C71B N72B 1.428(10)
C71B C76B 1.560(11)
C71B H71B 1.0000
N72B C74B 1.382(9)
C73B O73B 1.233(9)
C73B N75B 1.370(10)
C74B O74B 1.219(9)
C74B N77B 1.361(10)
N75B C78B 1.437(10)
N75B C76B 1.455(9)
C76B N77B 1.448(9)
C76B H76B 1.0000
N77B C79B 1.460(9)
C78B N80B 1.459(10)
C78B H78C 0.9900
C78B H78D 0.9900
C79B N82B 1.442(9)
C79B H79C 0.9900
C79B H79D 0.9900
N80B C83B 1.375(9)
N80B C81B 1.482(10)
C81B N82B 1.439(9)
C81B C86B 1.540(11)
C81B H81B 1.0000
N82B C84B 1.375(9)
C83B O83B 1.209(8)
C83B N85B 1.367(10)
C84B O84B 1.217(8)
C84B N87B 1.374(9)
N85B C88B 1.441(9)
N85B C86B 1.464(9)
C86B N87B 1.448(9)
C86B H86B 1.0000
N87B C89B 1.444(9)
C88B N90B 1.433(10)
C88B H88C 0.9900
C88B H88D 0.9900
C89B N92B 1.442(10)
C89B H89C 0.9900
C89B H89D 0.9900
N90B C93B 1.355(9)
N90B C91B 1.469(9)
C91B N92B 1.450(9)
C91B C96B 1.547(12)
C91B H91B 1.0000
N92B C94B 1.379(10)
C93B O93B 1.233(8)
C93B N95B 1.364(10)
C94B O94B 1.221(8)
C94B N97B 1.367(10)
N95B C96B 1.453(9)
N95B C98B 1.458(10)
C96B N97B 1.437(9)
C96B H96B 1.0000
N97B C99B 1.449(10)
C98B H98C 0.9900
C98B H98D 0.9900
C99B H99C 0.9900
C99B H99D 0.9900

loop_
_geom_hbond_atom_site_label_D
_geom_hbond_atom_site_label_H
_geom_hbond_atom_site_label_A
_geom_hbond_distance_DH
_geom_hbond_distance_HA
_geom_hbond_distance_DA
_geom_hbond_angle_DHA
_geom_hbond_site_symmetry_A
O1A H1A O74A 0.84 2.18 2.951(12) 152 8_665
O30A H30A O44B 0.84 2.02 2.740(14) 143 5_666
O1B H1B O5W 0.84 1.85 2.670(19) 163 .
O30B H30B O1B 0.84 2.17 2.944(17) 154 7_576

loop_
_geom_torsion_atom_site_label_1
_geom_torsion_atom_site_label_2
_geom_torsion_atom_site_label_3
_geom_torsion_atom_site_label_4
_geom_torsion
O1A C2A C3A C4A 162.2(10)
C2A C3A C4A C5A 168.8(10)
C3A C4A C5A N6A 168.1(9)
C4A C5A N6A C7A -74.7(10)
C4A C5A N6A C8A 42.1(11)
C4A C5A N6A C9A 164.9(8)
C7A N6A C9A C10A 51.2(9)
C8A N6A C9A C10A -69.1(10)
C5A N6A C9A C10A 169.2(8)
C7A N6A C9A C11A -70.2(9)
C8A N6A C9A C11A 169.5(9)
C5A N6A C9A C11A 47.8(9)
C7A N6A C9A C12A 169.3(8)
C8A N6A C9A C12A 49.0(9)
C5A N6A C9A C12A -72.7(8)
C11A C9A C10A C13A -59.5(11)
C12A C9A C10A C13A 60.4(11)
N6A C9A C10A C13A 178.7(8)
C10A C9A C11A C15A 59.6(10)
C12A C9A C11A C15A -59.1(11)
N6A C9A C11A C15A -178.6(7)
C10A C9A C12A C17A -60.5(10)
C11A C9A C12A C17A 59.2(10)
N6A C9A C12A C17A -180.0(7)
C9A C10A C13A C14A 60.8(11)
C9A C10A C13A C18A -59.5(11)
C18A C13A C14A C15A 58.7(10)
C10A C13A C14A C15A -62.0(10)
C18A C13A C14A C19A -59.8(10)
C10A C13A C14A C19A 179.6(8)
C13A C14A C15A C16A -58.0(11)
C19A C14A C15A C16A 62.6(10)
C13A C14A C15A C11A 61.4(10)
C19A C14A C15A C11A -178.0(8)
C9A C11A C15A C16A 58.9(11)
C9A C11A C15A C14A -60.6(11)
C14A C15A C16A C17A 58.3(11)
C11A C15A C16A C17A -60.1(10)
C14A C15A C16A C20A -62.2(10)
C11A C15A C16A C20A 179.4(7)
C15A C16A C17A C18A -60.1(10)
C20A C16A C17A C18A 60.4(10)
C15A C16A C17A C12A 61.2(10)
C20A C16A C17A C12A -178.3(7)
C9A C12A C17A C18A 61.8(10)
C9A C12A C17A C16A -60.0(10)
C16A C17A C18A C13A 60.9(10)
C12A C17A C18A C13A -60.6(10)
C16A C17A C18A C21A -59.5(10)
C12A C17A C18A C21A 179.0(7)
C14A C13A C18A C17A -60.9(10)
C10A C13A C18A C17A 59.7(10)
C14A C13A C18A C21A 60.6(10)
C10A C13A C18A C21A -178.8(7)
C13A C14A C19A C22A 59.0(12)
C15A C14A C19A C22A -59.8(11)
C17A C16A C20A C22A -62.6(11)
C15A C16A C20A C22A 58.2(11)
C17A C18A C21A C22A 59.6(10)
C13A C18A C21A C22A -61.3(10)
C16A C20A C22A C19A -55.8(11)
C16A C20A C22A C21A 60.6(10)
C16A C20A C22A N23A -179.6(7)
C14A C19A C22A C20A 57.2(11)
C14A C19A C22A C21A -57.4(11)
C14A C19A C22A N23A -178.7(8)
C18A C21A C22A C20A -58.6(10)
C18A C21A C22A C19A 59.5(10)
C18A C21A C22A N23A -179.0(7)
C20A C22A N23A C24A 70.7(10)
C19A C22A N23A C24A -52.8(11)
C21A C22A N23A C24A -172.6(9)
C20A C22A N23A C25A -168.2(9)
C19A C22A N23A C25A 68.3(11)
C21A C22A N23A C25A -51.5(11)
C20A C22A N23A C26A -49.3(10)
C19A C22A N23A C26A -172.9(9)
C21A C22A N23A C26A 67.3(10)
C24A N23A C26A C27A 79.9(15)
C25A N23A C26A C27A -36.4(15)
C22A N23A C26A C27A -157.9(11)
N23A C26A C27A C28A 170.3(12)
C26A C27A C28A C29A 56(2)
C27A C28A C29A O30A 155.8(15)
C33A N30A C31A N32A -116.7(8)
C98A N30A C31A N32A 77.5(10)
C33A N30A C31A C36A -4.1(8)
C98A N30A C31A C36A -169.9(7)
N30A C31A N32A C34A 114.9(7)
C36A C31A N32A C34A 2.3(8)
N30A C31A N32A C99A -79.1(9)
C36A C31A N32A C99A 168.2(6)
C98A N30A C33A O33A -5.4(13)
C31A N30A C33A O33A -171.6(7)
C98A N30A C33A N35A 173.1(7)
C31A N30A C33A N35A 6.9(9)
C31A N32A C34A O34A 173.5(7)
C99A N32A C34A O34A 7.3(11)
C31A N32A C34A N37A -3.8(8)
C99A N32A C34A N37A -170.1(6)
O33A C33A N35A C38A 8.6(12)
N30A C33A N35A C38A -170.0(7)
O33A C33A N35A C36A 171.5(7)
N30A C33A N35A C36A -7.1(9)
C33A N35A C36A N37A 116.5(8)
C38A N35A C36A N37A -80.9(9)
C33A N35A C36A C31A 4.5(8)
C38A N35A C36A C31A 167.1(7)
N32A C31A C36A N37A 0.0(7)
N30A C31A C36A N37A -121.0(6)
N32A C31A C36A N35A 120.8(6)
N30A C31A C36A N35A -0.2(7)
O34A C34A N37A C39A -5.2(11)
N32A C34A N37A C39A 172.2(6)
O34A C34A N37A C36A -173.6(7)
N32A C34A N37A C36A 3.8(8)
N35A C36A N37A C34A -114.2(7)
C31A C36A N37A C34A -2.3(8)
N35A C36A N37A C39A 77.5(9)
C31A C36A N37A C39A -170.5(6)
C33A N35A C38A N40A -113.1(8)
C36A N35A C38A N40A 85.8(8)
C34A N37A C39A N42A 108.2(7)
C36A N37A C39A N42A -84.9(8)
N35A C38A N40A C43A 107.3(8)
N35A C38A N40A C41A -81.7(9)
C43A N40A C41A N42A -109.7(7)
C38A N40A C41A N42A 78.6(8)
C43A N40A C41A C46A 2.5(8)
C38A N40A C41A C46A -169.2(6)
N40A C41A N42A C44A 123.7(7)
C46A C41A N42A C44A 11.6(8)
N40A C41A N42A C39A -83.7(8)
C46A C41A N42A C39A 164.1(6)
N37A C39A N42A C44A -120.4(7)
N37A C39A N42A C41A 89.3(8)
C41A N40A C43A O43A -175.5(7)
C38A N40A C43A O43A -3.6(11)
C41A N40A C43A N45A 2.9(8)
C38A N40A C43A N45A 174.8(6)
C41A N42A C44A O44A 168.8(7)
C39A N42A C44A O44A 16.3(11)
C41A N42A C44A N47A -12.7(8)
C39A N42A C44A N47A -165.1(6)
O43A C43A N45A C46A 170.7(7)
N40A C43A N45A C46A -7.7(8)
O43A C43A N45A C48A 13.9(11)
N40A C43A N45A C48A -164.5(6)
C43A N45A C46A N47A 120.3(7)
C48A N45A C46A N47A -83.3(9)
C43A N45A C46A C41A 9.0(8)
C48A N45A C46A C41A 165.4(7)
N40A C41A C46A N47A -126.3(6)
N42A C41A C46A N47A -5.6(7)
N40A C41A C46A N45A -6.6(7)
N42A C41A C46A N45A 114.1(6)
O44A C44A N47A C46A -172.8(7)
N42A C44A N47A C46A 8.6(8)
O44A C44A N47A C49A -6.3(11)
N42A C44A N47A C49A 175.1(6)
N45A C46A N47A C44A -113.2(7)
C41A C46A N47A C44A -1.5(8)
N45A C46A N47A C49A 80.7(9)
C41A C46A N47A C49A -167.6(6)
C43A N45A C48A N50A -118.5(8)
C46A N45A C48A N50A 87.3(9)
C44A N47A C49A N52A 113.0(8)
C46A N47A C49A N52A -82.0(9)
N45A C48A N50A C53A 119.9(8)
N45A C48A N50A C51A -84.3(9)
C53A N50A C51A N52A -121.5(7)
C48A N50A C51A N52A 80.4(9)
C53A N50A C51A C56A -8.2(8)
C48A N50A C51A C56A -166.3(7)
N50A C51A N52A C54A 113.0(8)
C56A C51A N52A C54A 0.6(9)
N50A C51A N52A C49A -83.3(10)
C56A C51A N52A C49A 164.3(7)
N47A C49A N52A C54A -113.4(9)
N47A C49A N52A C51A 84.4(10)
C51A N50A C53A O53A -169.4(7)
C48A N50A C53A O53A -11.4(12)
C51A N50A C53A N55A 9.8(8)
C48A N50A C53A N55A 167.8(7)
C51A N52A C54A O54A 175.1(8)
C49A N52A C54A O54A 10.7(13)
C51A N52A C54A N57A -7.1(9)
C49A N52A C54A N57A -171.5(7)
O53A C53A N55A C56A 172.0(8)
N50A C53A N55A C56A -7.2(9)
O53A C53A N55A C58A 3.2(12)
N50A C53A N55A C58A -176.0(6)
C53A N55A C56A N57A 113.2(8)
C58A N55A C56A N57A -78.1(9)
C53A N55A C56A C51A 2.1(9)
C58A N55A C56A C51A 170.8(7)
N50A C51A C56A N55A 3.6(8)
N52A C51A C56A N55A 124.6(7)
N50A C51A C56A N57A -115.5(7)
N52A C51A C56A N57A 5.5(8)
O54A C54A N57A C59A -16.1(13)
N52A C54A N57A C59A 166.1(7)
O54A C54A N57A C56A -171.2(8)
N52A C54A N57A C56A 11.0(9)
N55A C56A N57A C54A -121.7(8)
C51A C56A N57A C54A -10.0(9)
N55A C56A N57A C59A 83.4(10)
C51A C56A N57A C59A -165.0(7)
C53A N55A C58A N60A -108.3(9)
C56A N55A C58A N60A 84.1(10)
C54A N57A C59A N62A 119.3(9)
C56A N57A C59A N62A -88.7(10)
N55A C58A N60A C63A 109.1(9)
N55A C58A N60A C61A -88.9(10)
C63A N60A C61A N62A -113.6(7)
C58A N60A C61A N62A 82.7(9)
C63A N60A C61A C66A -2.1(8)
C58A N60A C61A C66A -165.8(6)
N60A C61A N62A C64A 118.8(8)
C66A C61A N62A C64A 8.1(9)
N60A C61A N62A C59A -77.6(10)
C66A C61A N62A C59A 171.6(7)
N57A C59A N62A C64A -113.4(10)
N57A C59A N62A C61A 84.6(11)
C58A N60A C63A O63A -11.4(11)
C61A N60A C63A O63A -175.3(7)
C58A N60A C63A N65A 169.3(6)
C61A N60A C63A N65A 5.4(8)
C61A N62A C64A O64A 171.5(8)
C59A N62A C64A O64A 7.6(13)
C61A N62A C64A N67A -10.5(9)
C59A N62A C64A N67A -174.3(7)
O63A C63A N65A C68A 9.4(12)
N60A C63A N65A C68A -171.4(6)
O63A C63A N65A C66A 174.0(7)
N60A C63A N65A C66A -6.7(8)
C63A N65A C66A N67A 116.3(7)
C68A N65A C66A N67A -79.6(9)
C63A N65A C66A C61A 5.2(8)
C68A N65A C66A C61A 169.2(7)
N62A C61A C66A N67A -2.7(8)
N60A C61A C66A N67A -121.2(6)
N62A C61A C66A N65A 116.7(7)
N60A C61A C66A N65A -1.7(8)
O64A C64A N67A C69A -12.0(12)
N62A C64A N67A C69A 169.8(7)
O64A C64A N67A C66A -173.4(7)
N62A C64A N67A C66A 8.5(9)
N65A C66A N67A C64A -114.8(7)
C61A C66A N67A C64A -3.3(8)
N65A C66A N67A C69A 83.6(9)
C61A C66A N67A C69A -164.9(7)
C63A N65A C68A N70A -114.1(8)
C66A N65A C68A N70A 83.0(9)
C64A N67A C69A N72A 113.6(8)
C66A N67A C69A N72A -86.9(9)
N65A C68A N70A C73A 119.6(8)
N65A C68A N70A C71A -86.2(8)
C73A N70A C71A N72A -121.4(8)
C68A N70A C71A N72A 82.5(9)
C73A N70A C71A C76A -8.9(8)
C68A N70A C71A C76A -165.0(6)
N70A C71A N72A C74A 112.7(8)
C76A C71A N72A C74A 1.5(9)
N70A C71A N72A C69A -77.7(10)
C76A C71A N72A C69A 171.1(7)
N67A C69A N72A C74A -110.0(9)
N67A C69A N72A C71A 81.5(10)
C68A N70A C73A O73A -13.2(11)
C71A N70A C73A O73A -169.7(7)
C68A N70A C73A N75A 168.4(6)
C71A N70A C73A N75A 11.9(8)
C71A N72A C74A O74A 175.6(8)
C69A N72A C74A O74A 5.8(13)
C71A N72A C74A N77A -5.0(9)
C69A N72A C74A N77A -174.7(7)
O73A C73A N75A C76A 171.7(7)
N70A C73A N75A C76A -10.0(9)
O73A C73A N75A C78A 10.2(12)
N70A C73A N75A C78A -171.5(7)
C73A N75A C76A N77A 114.7(8)
C78A N75A C76A N77A -84.2(10)
C73A N75A C76A C71A 4.3(9)
C78A N75A C76A C71A 165.4(7)
N72A C71A C76A N75A 123.6(7)
N70A C71A C76A N75A 2.7(8)
N72A C71A C76A N77A 2.2(8)
N70A C71A C76A N77A -118.7(7)
O74A C74A N77A C76A -173.9(8)
N72A C74A N77A C76A 6.7(10)
O74A C74A N77A C79A -10.7(14)
N72A C74A N77A C79A 169.8(8)
N75A C76A N77A C74A -116.9(8)
C71A C76A N77A C74A -5.4(9)
N75A C76A N77A C79A 79.5(10)
C71A C76A N77A C79A -169.0(8)
C73A N75A C78A N80A -113.3(8)
C76A N75A C78A N80A 86.9(10)
C74A N77A C79A N82A 116.0(10)
C76A N77A C79A N82A -82.1(11)
N75A C78A N80A C83A 116.4(9)
N75A C78A N80A C81A -84.4(9)
C83A N80A C81A N82A -118.1(9)
C78A N80A C81A N82A 80.7(10)
C83A N80A C81A C86A -6.3(9)
C78A N80A C81A C86A -167.5(7)
N80A C81A N82A C84A 115.7(9)
C86A C81A N82A C84A 4.4(9)
N80A C81A N82A C79A -82.3(11)
C86A C81A N82A C79A 166.5(7)
N77A C79A N82A C84A -112.5(9)
N77A C79A N82A C81A 86.8(10)
C81A N80A C83A O83A -170.6(7)
C78A N80A C83A O83A -9.6(13)
C81A N80A C83A N85A 8.2(9)
C78A N80A C83A N85A 169.2(7)
C81A N82A C84A O84A 171.3(8)
C79A N82A C84A O84A 8.7(13)
C81A N82A C84A N87A -8.7(9)
C79A N82A C84A N87A -171.3(7)
O83A C83A N85A C88A 4.6(13)
N80A C83A N85A C88A -174.1(7)
O83A C83A N85A C86A 172.2(7)
N80A C83A N85A C86A -6.5(9)
C83A N85A C86A N87A 114.7(9)
C88A N85A C86A N87A -78.0(11)
C83A N85A C86A C81A 2.4(9)
C88A N85A C86A C81A 169.7(7)
N82A C81A C86A N87A 1.3(8)
N80A C81A C86A N87A -118.8(7)
N82A C81A C86A N85A 122.3(7)
N80A C81A C86A N85A 2.2(8)
O84A C84A N87A C86A -170.5(8)
N82A C84A N87A C86A 9.6(9)
O84A C84A N87A C89A -9.2(13)
N82A C84A N87A C89A 170.8(7)
N85A C86A N87A C84A -119.5(9)
C81A C86A N87A C84A -6.8(9)
N85A C86A N87A C89A 79.4(10)
C81A C86A N87A C89A -167.9(7)
C83A N85A C88A N90A -111.2(9)
C86A N85A C88A N90A 82.8(10)
C84A N87A C89A N92A 115.3(10)
C86A N87A C89A N92A -85.3(10)
N85A C88A N90A C93A 114.7(9)
N85A C88A N90A C91A -85.8(10)
C93A N90A C91A N92A -116.5(9)
C88A N90A C91A N92A 82.7(10)
C93A N90A C91A C96A -4.7(9)
C88A N90A C91A C96A -165.5(8)
N87A C89A N92A C94A -115.8(9)
N87A C89A N92A C91A 84.7(11)
N90A C91A N92A C94A 117.6(8)
C96A C91A N92A C94A 6.4(8)
N90A C91A N92A C89A -81.5(10)
C96A C91A N92A C89A 167.3(7)
C91A N90A C93A O93A -172.8(8)
C88A N90A C93A O93A -11.8(13)
C91A N90A C93A N95A 8.2(9)
C88A N90A C93A N95A 169.1(7)
C89A N92A C94A O94A 9.7(12)
C91A N92A C94A O94A 171.2(7)
C89A N92A C94A N97A -171.0(7)
C91A N92A C94A N97A -9.4(8)
O93A C93A N95A C98A 11.1(12)
N90A C93A N95A C98A -169.8(7)
O93A C93A N95A C96A 172.6(8)
N90A C93A N95A C96A -8.4(9)
C93A N95A C96A N97A 118.3(8)
C98A N95A C96A N97A -80.5(10)
C93A N95A C96A C91A 5.5(9)
C98A N95A C96A C91A 166.7(8)
N92A C91A C96A N97A -1.0(8)
N90A C91A C96A N97A -121.3(7)
N92A C91A C96A N95A 119.8(7)
N90A C91A C96A N95A -0.6(9)
O94A C94A N97A C99A -10.4(11)
N92A C94A N97A C99A 170.2(6)
O94A C94A N97A C96A -172.0(7)
N92A C94A N97A C96A 8.6(8)
N95A C96A N97A C94A -117.8(8)
C91A C96A N97A C94A -4.6(8)
N95A C96A N97A C99A 80.9(10)
C91A C96A N97A C99A -165.9(6)
C93A N95A C98A N30A -115.9(9)
C96A N95A C98A N30A 84.9(10)
C33A N30A C98A N95A 112.2(9)
C31A N30A C98A N95A -83.2(10)
C94A N97A C99A N32A 114.7(8)
C96A N97A C99A N32A -85.8(9)
C34A N32A C99A N97A -109.8(8)
C31A N32A C99A N97A 85.6(9)
O1B C2B C3B C4B -168.9(10)
C2B C3B C4B C5B -176.7(10)
C3B C4B C5B N6B -172.7(9)
C4B C5B N6B C7B -57.5(10)
C4B C5B N6B C8B 60.9(10)
C4B C5B N6B C9B -179.2(7)
C7B N6B C9B C12B -59.3(9)
C5B N6B C9B C12B 61.3(8)
C8B N6B C9B C12B -179.6(8)
C7B N6B C9B C11B 176.1(8)
C5B N6B C9B C11B -63.3(8)
C8B N6B C9B C11B 55.8(9)
C7B N6B C9B C10B 59.0(9)
C5B N6B C9B C10B 179.5(7)
C8B N6B C9B C10B -61.3(9)
C12B C9B C10B C13B -58.6(9)
C11B C9B C10B C13B 61.1(9)
N6B C9B C10B C13B -179.2(7)
C12B C9B C11B C15B 55.4(9)
C10B C9B C11B C15B -60.7(9)
N6B C9B C11B C15B 179.3(7)
C11B C9B C12B C17B -56.6(10)
C10B C9B C12B C17B 59.1(10)
N6B C9B C12B C17B 179.7(7)
C9B C10B C13B C18B 60.1(10)
C9B C10B C13B C14B -61.6(10)
C18B C13B C14B C15B -62.0(9)
C10B C13B C14B C15B 59.5(9)
C18B C13B C14B C20B 59.3(10)
C10B C13B C14B C20B -179.2(7)
C13B C14B C15B C16B 60.0(9)
C20B C14B C15B C16B -61.7(9)
C13B C14B C15B C11B -60.3(9)
C20B C14B C15B C11B 178.0(7)
C9B C11B C15B C14B 61.8(9)
C9B C11B C15B C16B -58.4(9)
C14B C15B C16B C17B -58.2(9)
C11B C15B C16B C17B 62.1(9)
C14B C15B C16B C21B 60.6(9)
C11B C15B C16B C21B -179.1(7)
C15B C16B C17B C18B 58.0(9)
C21B C16B C17B C18B -61.2(9)
C15B C16B C17B C12B -61.6(9)
C21B C16B C17B C12B 179.1(7)
C9B C12B C17B C18B -60.4(10)
C9B C12B C17B C16B 58.5(10)
C14B C13B C18B C17B 62.4(9)
C10B C13B C18B C17B -58.9(9)
C14B C13B C18B C19B -59.3(10)
C10B C13B C18B C19B 179.3(7)
C16B C17B C18B C13B -59.7(9)
C12B C17B C18B C13B 59.1(9)
C16B C17B C18B C19B 62.3(9)
C12B C17B C18B C19B -178.8(7)
C13B C18B C19B C22B 61.0(10)
C17B C18B C19B C22B -60.5(10)
C13B C14B C20B C22B -61.2(9)
C15B C14B C20B C22B 59.8(9)
C15B C16B C21B C22B -58.9(11)
C17B C16B C21B C22B 60.1(11)
C16B C21B C22B C20B 58.3(10)
C16B C21B C22B C19B -59.5(11)
C16B C21B C22B N23B -179.6(8)
C14B C20B C22B C21B -58.4(9)
C14B C20B C22B C19B 61.6(9)
C14B C20B C22B N23B 180.0(6)
C18B C19B C22B C21B 58.8(10)
C18B C19B C22B C20B -61.4(9)
C18B C19B C22B N23B 179.2(7)
C21B C22B N23B C25B 67.9(10)
C20B C22B N23B C25B -169.8(9)
C19B C22B N23B C25B -52.9(10)
C21B C22B N23B C24B -51.5(11)
C20B C22B N23B C24B 70.8(10)
C19B C22B N23B C24B -172.3(9)
C21B C22B N23B C26B -172.3(9)
C20B C22B N23B C26B -50.0(9)
C19B C22B N23B C26B 66.9(9)
C25B N23B C26B C27B -44.9(14)
C24B N23B C26B C27B 69.2(14)
C22B N23B C26B C27B -168.1(10)
N23B C26B C27B C28B -162.0(11)
C26B C27B C28B C29B -167.2(12)
C27B C28B C29B O30B -72.2(15)
C33B N30B C31B N32B -113.5(8)
C98B N30B C31B N32B 78.1(9)
C33B N30B C31B C36B -1.3(8)
C98B N30B C31B C36B -169.7(6)
N30B C31B N32B C34B 121.4(7)
C36B C31B N32B C34B 8.5(7)
N30B C31B N32B C99B -80.6(9)
C36B C31B N32B C99B 166.5(6)
C98B N30B C33B O33B -2.8(11)
C31B N30B C33B O33B -171.3(7)
C98B N30B C33B N35B 176.0(6)
C31B N30B C33B N35B 7.5(8)
C31B N32B C34B O34B 170.5(7)
C99B N32B C34B O34B 12.3(11)
C31B N32B C34B N37B -9.1(8)
C99B N32B C34B N37B -167.2(6)
O33B C33B N35B C38B 10.1(11)
N30B C33B N35B C38B -168.6(6)
O33B C33B N35B C36B 167.8(7)
N30B C33B N35B C36B -11.0(8)
C33B N35B C36B N37B 121.7(8)
C38B N35B C36B N37B -81.1(9)
C33B N35B C36B C31B 9.7(8)
C38B N35B C36B C31B 166.9(6)
N30B C31B C36B N37B -124.7(6)
N32B C31B C36B N37B -4.5(7)
N30B C31B C36B N35B -4.8(7)
N32B C31B C36B N35B 115.4(6)
O34B C34B N37B C36B -173.8(7)
N32B C34B N37B C36B 5.8(8)
O34B C34B N37B C39B -9.1(11)
N32B C34B N37B C39B 170.5(6)
N35B C36B N37B C34B -112.0(8)
C31B C36B N37B C34B -0.6(8)
N35B C36B N37B C39B 83.7(9)
C31B C36B N37B C39B -164.9(7)
C33B N35B C38B N40B -122.4(7)
C36B N35B C38B N40B 82.5(9)
C34B N37B C39B N42B 112.1(8)
C36B N37B C39B N42B -85.1(9)
N35B C38B N40B C43B 123.6(7)
N35B C38B N40B C41B -84.3(9)
C43B N40B C41B N42B -120.2(8)
C38B N40B C41B N42B 85.5(9)
C43B N40B C41B C46B -8.3(8)
C38B N40B C41B C46B -162.7(6)
N40B C41B N42B C44B 117.1(8)
C46B C41B N42B C44B 4.5(8)
N40B C41B N42B C39B -83.9(9)
C46B C41B N42B C39B 163.5(7)
N37B C39B N42B C44B -120.8(8)
N37B C39B N42B C41B 82.4(9)
C38B N40B C43B O43B -13.6(11)
C41B N40B C43B O43B -168.4(7)
C38B N40B C43B N45B 166.0(6)
C41B N40B C43B N45B 11.2(8)
C41B N42B C44B O44B 171.9(7)
C39B N42B C44B O44B 13.4(12)
C41B N42B C44B N47B -10.1(9)
C39B N42B C44B N47B -168.6(7)
O43B C43B N45B C48B 10.1(11)
N40B C43B N45B C48B -169.5(6)
O43B C43B N45B C46B 170.1(7)
N40B C43B N45B C46B -9.5(8)
C43B N45B C46B N47B 116.5(8)
C48B N45B C46B N47B -83.8(9)
C43B N45B C46B C41B 4.2(8)
C48B N45B C46B C41B 163.9(7)
N40B C41B C46B N47B -118.2(6)
N42B C41B C46B N47B 2.4(7)
N40B C41B C46B N45B 2.4(7)
N42B C41B C46B N45B 123.1(6)
O44B C44B N47B C49B -4.2(13)
N42B C44B N47B C49B 177.8(7)
O44B C44B N47B C46B -170.1(7)
N42B C44B N47B C46B 11.9(9)
N45B C46B N47B C44B -120.9(8)
C41B C46B N47B C44B -8.8(8)
N45B C46B N47B C49B 73.6(10)
C41B C46B N47B C49B -174.3(7)
C43B N45B C48B N50B -112.2(8)
C46B N45B C48B N50B 90.0(9)
C44B N47B C49B N52B 116.1(8)
C46B N47B C49B N52B -79.7(10)
N45B C48B N50B C53B 103.1(9)
N45B C48B N50B C51B -79.9(10)
C53B N50B C51B N52B -108.9(8)
C48B N50B C51B N52B 73.8(10)
C53B N50B C51B C56B 3.4(9)
C48B N50B C51B C56B -173.8(7)
N47B C49B N52B C54B -115.0(8)
N47B C49B N52B C51B 89.9(9)
N50B C51B N52B C54B 119.8(8)
C56B C51B N52B C54B 7.0(8)
N50B C51B N52B C49B -83.2(10)
C56B C51B N52B C49B 163.9(7)
C48B N50B C53B O53B -0.1(13)
C51B N50B C53B O53B -177.4(7)
C48B N50B C53B N55B 177.6(7)
C51B N50B C53B N55B 0.2(9)
C49B N52B C54B O54B 14.4(12)
C51B N52B C54B O54B 172.1(7)
C49B N52B C54B N57B -164.4(7)
C51B N52B C54B N57B -6.7(9)
O53B C53B N55B C58B 8.8(11)
N50B C53B N55B C58B -168.9(6)
O53B C53B N55B C56B 173.5(7)
N50B C53B N55B C56B -4.2(8)
C53B N55B C56B N57B 117.9(7)
C58B N55B C56B N57B -77.8(9)
C53B N55B C56B C51B 6.0(8)
C58B N55B C56B C51B 170.4(6)
N52B C51B C56B N57B -4.5(8)
N50B C51B C56B N57B -125.4(7)
N52B C51B C56B N55B 115.5(6)
N50B C51B C56B N55B -5.4(8)
O54B C54B N57B C56B -175.3(8)
N52B C54B N57B C56B 3.5(9)
O54B C54B N57B C59B -5.0(13)
N52B C54B N57B C59B 173.8(7)
N55B C56B N57B C54B -110.5(8)
C51B C56B N57B C54B 0.8(9)
N55B C56B N57B C59B 79.5(10)
C51B C56B N57B C59B -169.2(7)
C53B N55B C58B N60B -112.8(8)
C56B N55B C58B N60B 84.2(9)
C54B N57B C59B N62B 104.7(9)
C56B N57B C59B N62B -86.2(9)
N55B C58B N60B C63B 113.8(8)
N55B C58B N60B C61B -84.8(9)
C63B N60B C61B N62B -118.2(8)
C58B N60B C61B N62B 78.7(9)
C63B N60B C61B C66B -5.3(8)
C58B N60B C61B C66B -168.3(7)
N57B C59B N62B C64B -113.4(8)
N57B C59B N62B C61B 84.4(9)
N60B C61B N62B C64B 117.7(7)
C66B C61B N62B C64B 5.2(8)
N60B C61B N62B C59B -78.5(9)
C66B C61B N62B C59B 168.9(7)
C58B N60B C63B O63B -7.6(11)
C61B N60B C63B O63B -171.0(7)
C58B N60B C63B N65B 171.9(6)
C61B N60B C63B N65B 8.5(8)
C59B N62B C64B O64B 7.2(12)
C61B N62B C64B O64B 171.2(7)
C59B N62B C64B N67B -174.1(7)
C61B N62B C64B N67B -10.0(8)
O63B C63B N65B C66B 171.1(7)
N60B C63B N65B C66B -8.4(8)
O63B C63B N65B C68B 10.9(11)
N60B C63B N65B C68B -168.6(6)
C63B N65B C66B N67B 116.9(8)
C68B N65B C66B N67B -83.4(9)
C63B N65B C66B C61B 4.9(8)
C68B N65B C66B C61B 164.6(6)
N62B C61B C66B N65B 121.5(6)
N60B C61B C66B N65B 0.2(7)
N62B C61B C66B N67B 1.4(7)
N60B C61B C66B N67B -119.9(6)
O64B C64B N67B C66B -170.2(7)
N62B C64B N67B C66B 11.0(8)
O64B C64B N67B C69B -9.9(11)
N62B C64B N67B C69B 171.3(6)
N65B C66B N67B C64B -119.9(8)
C61B C66B N67B C64B -7.7(8)
N65B C66B N67B C69B 80.2(9)
C61B C66B N67B C69B -167.6(6)
C63B N65B C68B N70B -115.9(8)
C66B N65B C68B N70B 86.1(9)
C64B N67B C69B N72B 118.5(8)
C66B N67B C69B N72B -83.3(9)
N65B C68B N70B C73B 118.3(8)
N65B C68B N70B C71B -82.5(9)
C73B N70B C71B N72B -118.1(8)
C68B N70B C71B N72B 80.8(9)
C73B N70B C71B C76B -5.5(8)
C68B N70B C71B C76B -166.6(7)
N70B C71B N72B C74B 120.2(7)
C76B C71B N72B C74B 7.7(8)
N70B C71B N72B C69B -83.5(9)
C76B C71B N72B C69B 164.0(6)
N67B C69B N72B C74B -120.0(7)
N67B C69B N72B C71B 86.1(9)
C71B N70B C73B O73B -169.9(7)
C68B N70B C73B O73B -8.7(13)
C71B N70B C73B N75B 10.4(9)
C68B N70B C73B N75B 171.6(7)
C71B N72B C74B O74B 169.0(7)
C69B N72B C74B O74B 12.5(11)
C71B N72B C74B N77B -12.5(8)
C69B N72B C74B N77B -169.0(6)
O73B C73B N75B C78B 6.0(12)
N70B C73B N75B C78B -174.2(6)
O73B C73B N75B C76B 169.1(7)
N70B C73B N75B C76B -11.1(9)
C73B N75B C76B N77B 118.7(7)
C78B N75B C76B N77B -78.1(9)
C73B N75B C76B C71B 7.3(8)
C78B N75B C76B C71B 170.5(6)
N72B C71B C76B N77B -0.4(7)
N70B C71B C76B N77B -121.4(6)
N72B C71B C76B N75B 119.9(6)
N70B C71B C76B N75B -1.0(7)
O74B C74B N77B C76B -169.4(7)
N72B C74B N77B C76B 12.2(8)
O74B C74B N77B C79B -13.2(11)
N72B C74B N77B C79B 168.3(6)
N75B C76B N77B C74B -118.3(7)
C71B C76B N77B C74B -7.1(7)
N75B C76B N77B C79B 85.2(8)
C71B C76B N77B C79B -163.5(6)
C73B N75B C78B N80B -116.0(8)
C76B N75B C78B N80B 82.7(9)
C74B N77B C79B N82B 116.4(8)
C76B N77B C79B N82B -89.7(8)
N75B C78B N80B C83B 117.9(8)
N75B C78B N80B C81B -89.0(8)
C83B N80B C81B N82B -122.6(7)
C78B N80B C81B N82B 81.8(9)
C83B N80B C81B C86B -11.1(8)
C78B N80B C81B C86B -166.8(6)
N80B C81B N82B C84B 109.2(7)
C86B C81B N82B C84B -1.8(8)
N80B C81B N82B C79B -75.3(9)
C86B C81B N82B C79B 173.7(6)
N77B C79B N82B C84B -103.1(8)
N77B C79B N82B C81B 81.9(9)
C78B N80B C83B O83B -12.1(11)
C81B N80B C83B O83B -167.9(7)
C78B N80B C83B N85B 168.5(6)
C81B N80B C83B N85B 12.7(8)
C81B N82B C84B O84B 177.2(7)
C79B N82B C84B O84B 1.6(11)
C81B N82B C84B N87B -3.8(8)
C79B N82B C84B N87B -179.3(6)
O83B C83B N85B C88B 5.8(12)
N80B C83B N85B C88B -174.8(6)
O83B C83B N85B C86B 171.9(7)
N80B C83B N85B C86B -8.7(8)
C83B N85B C86B N87B 114.2(7)
C88B N85B C86B N87B -79.6(8)
C83B N85B C86B C81B 1.5(8)
C88B N85B C86B C81B 167.7(6)
N82B C81B C86B N87B 6.3(7)
N80B C81B C86B N87B -114.1(6)
N82B C81B C86B N85B 126.0(6)
N80B C81B C86B N85B 5.6(7)
O84B C84B N87B C89B -17.6(11)
N82B C84B N87B C89B 163.3(6)
O84B C84B N87B C86B -172.6(7)
N82B C84B N87B C86B 8.3(8)
N85B C86B N87B C84B -122.3(7)
C81B C86B N87B C84B -9.1(7)
N85B C86B N87B C89B 83.2(8)
C81B C86B N87B C89B -163.7(6)
C83B N85B C88B N90B -111.2(8)
C86B N85B C88B N90B 84.3(9)
C84B N87B C89B N92B 120.8(7)
C86B N87B C89B N92B -87.0(8)
N85B C88B N90B C93B 111.6(7)
N85B C88B N90B C91B -86.7(8)
C93B N90B C91B N92B -115.6(7)
C88B N90B C91B N92B 80.6(9)
C93B N90B C91B C96B -3.8(7)
C88B N90B C91B C96B -167.6(6)
N87B C89B N92B C94B -112.3(8)
N87B C89B N92B C91B 83.9(9)
N90B C91B N92B C94B 116.1(7)
C96B C91B N92B C94B 4.4(8)
N90B C91B N92B C89B -78.8(9)
C96B C91B N92B C89B 169.5(6)
C88B N90B C93B O93B -9.4(11)
C91B N90B C93B O93B -172.9(6)
C88B N90B C93B N95B 169.8(6)
C91B N90B C93B N95B 6.3(8)
C89B N92B C94B O94B 7.4(11)
C91B N92B C94B O94B 173.1(7)
C89B N92B C94B N97B -172.3(6)
C91B N92B C94B N97B -6.5(8)
O93B C93B N95B C96B 172.9(6)
N90B C93B N95B C96B -6.3(8)
O93B C93B N95B C98B 8.5(11)
N90B C93B N95B C98B -170.7(6)
C93B N95B C96B N97B 115.1(8)
C98B N95B C96B N97B -80.2(9)
C93B N95B C96B C91B 3.6(8)
C98B N95B C96B C91B 168.3(6)
N92B C91B C96B N97B -0.6(7)
N90B C91B C96B N97B -119.8(6)
N92B C91B C96B N95B 119.3(6)
N90B C91B C96B N95B 0.1(7)
O94B C94B N97B C96B -173.5(7)
N92B C94B N97B C96B 6.2(8)
O94B C94B N97B C99B -5.8(12)
N92B C94B N97B C99B 173.9(6)
N95B C96B N97B C94B -114.5(7)
C91B C96B N97B C94B -3.4(8)
N95B C96B N97B C99B 77.9(9)
C91B C96B N97B C99B -170.9(6)
C33B N30B C98B N95B 107.2(8)
C31B N30B C98B N95B -85.7(8)
C93B N95B C98B N30B -109.3(8)
C96B N95B C98B N30B 87.7(8)
C94B N97B C99B N32B 107.9(8)
C96B N97B C99B N32B -85.7(9)
C34B N32B C99B N97B -115.1(8)
C31B N32B C99B N97B 88.8(8)
